data_7104102
loop_
_publ_author_name
'Stamatatos, Theocharis C'
'Mukherjee, Shreya'
'Abboud, Khalil A'
'Christou, George'

_publ_section_title
;
 The largest single-strand molecular wheel: Ga(20) from a targeted,
 diolate-induced size modification of the Ga(10)'gallic wheel'.
;
_journal_issue 1
_journal_name_full 'Chemical communications (Cambridge, England)'
_journal_page_first 62
_journal_page_last 64
_journal_paper_doi 10.1039/b812721b
_journal_volume 34
_journal_year 2008
_chemical_formula_sum 'C100 H180 Ga20 O80'
_chemical_formula_weight 4056.92
_chemical_name_systematic
;
?
;
_space_group_IT_number 13
_symmetry_cell_setting monoclinic
_symmetry_space_group_name_Hall '-P 2yac'
_symmetry_space_group_name_H-M 'P 1 2/n 1'
_atom_sites_solution_hydrogens geom
_atom_sites_solution_primary direct
_atom_sites_solution_secondary difmap
_audit_creation_method SHELXL-97
_audit_update_record
;
2007-12-19 # Formatted by publCIF
;
_cell_angle_alpha 90.00
_cell_angle_beta 97.201(4)
_cell_angle_gamma 90.00
_cell_formula_units_Z 4
_cell_length_a 22.768(5)
_cell_length_b 33.543(7)
_cell_length_c 29.161(7)
_cell_measurement_reflns_used 196
_cell_measurement_temperature 173(2)
_cell_measurement_theta_max 28.0
_cell_measurement_theta_min 2.0
_cell_volume 22095(9)
_computing_cell_refinement 'Bruker SMART v5.624 & SAINT 6.36a (Bruker 1998)'
_computing_data_collection 'Bruker SMART v5.624 (Bruker 1998)'
_computing_data_reduction 'Bruker SHELXTL v6.14 (Bruker 2000)'
_computing_molecular_graphics 'Bruker SHELXTL v6.14'
_computing_publication_material 'Bruker SHELXTL v6.14'
_computing_structure_refinement 'Bruker SHELXTL v6.14'
_computing_structure_solution 'Bruker SHELXTL v6.14'
_diffrn_ambient_temperature 173(2)
_diffrn_measured_fraction_theta_full 1.000
_diffrn_measured_fraction_theta_max 1.000
_diffrn_measurement_device_type 'SMART CCD area detector'
_diffrn_measurement_method '\w scans'
_diffrn_radiation_monochromator graphite
_diffrn_radiation_source 'fine-focus sealed tube'
_diffrn_radiation_type MoK\a
_diffrn_radiation_wavelength 0.71073
_diffrn_reflns_av_R_equivalents 0.2296
_diffrn_reflns_av_sigmaI/netI 0.3883
_diffrn_reflns_limit_h_max 24
_diffrn_reflns_limit_h_min -24
_diffrn_reflns_limit_k_max 26
_diffrn_reflns_limit_k_min -36
_diffrn_reflns_limit_l_max 31
_diffrn_reflns_limit_l_min -30
_diffrn_reflns_number 89990
_diffrn_reflns_theta_full 22.50
_diffrn_reflns_theta_max 22.50
_diffrn_reflns_theta_min 0.61
_diffrn_standards_decay_% 1
_diffrn_standards_number 0
_exptl_absorpt_coefficient_mu 1.280
_exptl_absorpt_correction_type none
_exptl_absorpt_process_details 'not applied'
_exptl_crystal_colour colorless
_exptl_crystal_density_diffrn 1.413
_exptl_crystal_density_method 'not measured'
_exptl_crystal_description prisms
_exptl_crystal_F_000 9560
_exptl_crystal_size_max 0.24
_exptl_crystal_size_mid 0.24
_exptl_crystal_size_min 0.11
_refine_diff_density_max 0.982
_refine_diff_density_min -0.653
_refine_diff_density_rms 0.157
_refine_ls_extinction_method none
_refine_ls_goodness_of_fit_ref 0.817
_refine_ls_hydrogen_treatment constr
_refine_ls_matrix_type full
_refine_ls_number_parameters 901
_refine_ls_number_reflns 28911
_refine_ls_number_restraints 0
_refine_ls_restrained_S_all 0.817
_refine_ls_R_factor_all 0.2367
_refine_ls_R_factor_gt 0.1007
_refine_ls_shift/su_max 0.001
_refine_ls_shift/su_mean 0.000
_refine_ls_structure_factor_coef Fsqd
_refine_ls_weighting_details 'calc w=1/[\s^2^(Fo^2^)+(0.0930P)^2^] where P=(Fo^2^+2Fc^2^)/3'
_refine_ls_weighting_scheme calc
_refine_ls_wR_factor_gt 0.2210
_refine_ls_wR_factor_ref 0.2580
_reflns_number_gt 7504
_reflns_number_total 28911
_reflns_threshold_expression I>2\s(I)
_cod_data_source_file b812721b.txt
_cod_data_source_block st225
_cod_depositor_comments
;
The following automatic conversions were performed:
'_symmetry_cell_setting' value 'Monoclinic' changed to 'monoclinic'
according to '/home/saulius/struct/CIF-dictionaries/cif_core.dic'
dictionary named 'cif_core.dic' version 2.4.1 from 2010-06-29.

Automatic conversion script
Id: cif_fix_enum 1527 2010-12-29 10:47:43Z saulius 

2018-01-19
Z value and formula fixed to values more according to usual
chemical conventions.                 miguel
;
_cod_original_formula_weight 458.64
_cod_original_formula_units_Z 41
_cod_original_sg_symbol_H-M P2/n
_cod_original_formula_sum 'C21.46 H15.61 Ga0.98 N3.90 O3.90'
_cod_database_code 7104102

loop_
_symmetry_equiv_pos_as_xyz
'x, y, z'
'-x+1/2, y, -z+1/2'
'-x, -y, -z'
'x-1/2, -y, z-1/2'

loop_
_atom_site_label
_atom_site_type_symbol
_atom_site_fract_x
_atom_site_fract_y
_atom_site_fract_z
_atom_site_U_iso_or_equiv
_atom_site_adp_type
_atom_site_occupancy
_atom_site_symmetry_multiplicity
_atom_site_calc_flag
_atom_site_refinement_flags
_atom_site_disorder_assembly
_atom_site_disorder_group
Ga1 Ga 0.35156(10) -0.74834(6) 0.62180(9) 0.0646(8) Uani 1 1 d . . .
Ga2 Ga 0.38438(9) -0.66436(6) 0.61501(7) 0.0474(6) Uani 1 1 d . . .
Ga3 Ga 0.37736(9) -0.58570(6) 0.65857(7) 0.0398(6) Uani 1 1 d . . .
Ga4 Ga 0.41960(8) -0.53804(6) 0.74069(7) 0.0373(6) Uani 1 1 d . . .
Ga5 Ga 0.52894(9) -0.51013(6) 0.79386(7) 0.0431(6) Uani 1 1 d . . .
Ga6 Ga 0.63637(9) -0.48389(6) 0.84986(7) 0.0475(6) Uani 1 1 d . . .
Ga7 Ga 0.69307(9) -0.48142(6) 0.94639(7) 0.0449(6) Uani 1 1 d . . .
Ga8 Ga 0.72386(9) -0.53363(6) 1.02640(7) 0.0423(6) Uani 1 1 d . . .
Ga9 Ga 0.78886(9) -0.60589(6) 1.05708(7) 0.0482(6) Uani 1 1 d . . .
Ga10 Ga 0.85750(10) -0.67714(6) 1.08440(8) 0.0579(7) Uani 1 1 d . . .
Ga11 Ga 0.84435(11) -0.75586(7) 1.12704(9) 0.0723(8) Uani 1 1 d . . .
Ga12 Ga 0.77826(12) -0.83096(6) 1.11335(10) 0.0823(10) Uani 1 1 d . . .
Ga13 Ga 0.75743(12) -0.89622(7) 1.04769(11) 0.0947(11) Uani 1 1 d . . .
Ga14 Ga 0.73870(12) -0.96318(7) 0.98187(12) 0.0983(12) Uani 1 1 d . . .
Ga15 Ga 0.64860(12) -1.01540(7) 0.93293(12) 0.1026(12) Uani 1 1 d . . .
Ga16 Ga 0.54327(12) -1.01504(7) 0.86474(12) 0.1028(12) Uani 1 1 d . . .
Ga17 Ga 0.50502(12) -0.98884(7) 0.77029(13) 0.1082(13) Uani 1 1 d . . .
Ga18 Ga 0.46533(11) -0.96063(7) 0.67649(12) 0.1027(12) Uani 1 1 d . . .
Ga19 Ga 0.37050(12) -0.91225(7) 0.62599(11) 0.0957(11) Uani 1 1 d . . .
Ga20 Ga 0.31926(11) -0.83237(7) 0.62771(10) 0.0806(9) Uani 1 1 d . . .
O1 O 0.3085(6) -0.7879(4) 0.5825(4) 0.072(4) Uiso 1 1 d . . .
O2 O 0.3273(6) -0.7020(4) 0.5871(4) 0.070(4) Uiso 1 1 d . . .
O3 O 0.3793(5) -0.7942(3) 0.6549(4) 0.059(4) Uiso 1 1 d . . .
O4 O 0.3912(5) -0.7079(3) 0.6602(4) 0.041(3) Uiso 1 1 d . . .
O5 O 0.2600(5) -0.8096(4) 0.6649(4) 0.071(4) Uiso 1 1 d . . .
O6 O 0.2800(6) -0.7448(4) 0.6592(4) 0.072(4) Uiso 1 1 d . . .
O7 O 0.4213(6) -0.7531(4) 0.5835(5) 0.076(4) Uiso 1 1 d . . .
O8 O 0.4475(5) -0.6889(4) 0.5831(4) 0.052(4) Uiso 1 1 d . . .
O9 O 0.3303(4) -0.6329(3) 0.6470(4) 0.043(3) Uiso 1 1 d . . .
O10 O 0.3842(4) -0.5919(3) 0.7271(3) 0.036(3) Uiso 1 1 d . . .
O11 O 0.4394(4) -0.6248(3) 0.6471(3) 0.034(3) Uiso 1 1 d . . .
O12 O 0.4328(4) -0.5438(3) 0.6747(3) 0.032(3) Uiso 1 1 d . . .
O13 O 0.3679(5) -0.6303(4) 0.5590(4) 0.057(4) Uiso 1 1 d . . .
O14 O 0.3678(4) -0.5708(3) 0.5902(4) 0.030(3) Uiso 1 1 d . . .
O15 O 0.3094(4) -0.5501(3) 0.6631(3) 0.031(3) Uiso 1 1 d . . .
O16 O 0.3427(5) -0.5099(3) 0.7196(4) 0.040(3) Uiso 1 1 d . . .
O17 O 0.4963(5) -0.5587(4) 0.7695(4) 0.054(4) Uiso 1 1 d . . .
O18 O 0.5885(5) -0.5308(3) 0.8412(4) 0.046(3) Uiso 1 1 d . . .
O19 O 0.4685(5) -0.4902(3) 0.7509(4) 0.050(3) Uiso 1 1 d . . .
O20 O 0.5645(5) -0.4601(3) 0.8149(4) 0.045(3) Uiso 1 1 d . . .
O21 O 0.3932(4) -0.5367(3) 0.8028(4) 0.037(3) Uiso 1 1 d . . .
O22 O 0.4713(5) -0.5094(3) 0.8425(4) 0.051(4) Uiso 1 1 d . . .
O23 O 0.5850(6) -0.5115(4) 0.7467(4) 0.064(4) Uiso 1 1 d . . .
O24 O 0.6701(5) -0.4953(4) 0.7912(4) 0.065(4) Uiso 1 1 d . . .
O25 O 0.7003(5) -0.5124(3) 0.8896(4) 0.045(3) Uiso 1 1 d . . .
O26 O 0.7608(5) -0.5051(3) 0.9783(4) 0.047(3) Uiso 1 1 d . . .
O27 O 0.6202(4) -0.4661(3) 0.9107(4) 0.039(3) Uiso 1 1 d . . .
O28 O 0.6539(5) -0.5218(3) 0.9822(4) 0.059(4) Uiso 1 1 d . . .
O29 O 0.6864(5) -0.4334(4) 0.8477(4) 0.061(4) Uiso 1 1 d . . .
O30 O 0.7374(5) -0.4362(3) 0.9173(4) 0.055(4) Uiso 1 1 d . . .
O31 O 0.6888(5) -0.4422(3) 0.9989(4) 0.047(3) Uiso 1 1 d . . .
O32 O 0.7221(4) -0.4798(3) 1.0569(4) 0.041(3) Uiso 1 1 d . . .
O33 O 0.7332(4) -0.5896(3) 1.0060(4) 0.037(3) Uiso 1 1 d . . .
O34 O 0.7815(5) -0.6622(3) 1.0501(4) 0.048(3) Uiso 1 1 d . . .
O35 O 0.7932(5) -0.5498(3) 1.0640(4) 0.041(3) Uiso 1 1 d . . .
O36 O 0.8489(4) -0.6229(3) 1.1047(3) 0.034(3) Uiso 1 1 d . . .
O37 O 0.8508(5) -0.6026(3) 1.0113(4) 0.047(3) Uiso 1 1 d . . .
O38 O 0.9020(5) -0.6625(4) 1.0332(4) 0.065(4) Uiso 1 1 d . . .
O39 O 0.6743(5) -0.5514(3) 1.0738(4) 0.052(4) Uiso 1 1 d . . .
O40 O 0.7275(5) -0.6063(3) 1.0986(4) 0.058(4) Uiso 1 1 d . . .
O41 O 0.8543(5) -0.7334(4) 1.0660(4) 0.063(4) Uiso 1 1 d . . .
O42 O 0.8577(5) -0.8094(4) 1.1100(4) 0.063(4) Uiso 1 1 d . . .
O43 O 0.8261(5) -0.7002(3) 1.1373(4) 0.062(4) Uiso 1 1 d . . .
O44 O 0.7617(5) -0.7740(4) 1.1130(4) 0.068(4) Uiso 1 1 d . . .
O45 O 0.9378(5) -0.6850(4) 1.1191(4) 0.067(4) Uiso 1 1 d . . .
O46 O 0.9307(6) -0.7453(4) 1.1498(5) 0.079(4) Uiso 1 1 d . . .
O47 O 0.8444(6) -0.7728(4) 1.1927(5) 0.088(5) Uiso 1 1 d . . .
O48 O 0.7994(6) -0.8321(4) 1.1810(5) 0.088(5) Uiso 1 1 d . . .
O49 O 0.7534(5) -0.8392(3) 1.0503(4) 0.061(4) Uiso 1 1 d . . .
O50 O 0.7113(5) -0.9067(4) 0.9909(5) 0.067(4) Uiso 1 1 d . . .
O51 O 0.8046(6) -0.8870(4) 1.1052(5) 0.079(4) Uiso 1 1 d . . .
O52 O 0.7683(6) -0.9534(4) 1.0472(5) 0.076(4) Uiso 1 1 d . . .
O53 O 0.8327(6) -0.8919(4) 1.0152(5) 0.091(5) Uiso 1 1 d . . .
O54 O 0.8100(6) -0.9406(4) 0.9591(5) 0.084(5) Uiso 1 1 d . . .
O55 O 0.7015(6) -0.8468(4) 1.1303(5) 0.080(5) Uiso 1 1 d . . .
O56 O 0.6843(6) -0.8992(4) 1.0821(5) 0.098(5) Uiso 1 1 d . . .
O57 O 0.7026(6) -0.9710(4) 0.9204(5) 0.076(4) Uiso 1 1 d . . .
O58 O 0.6247(6) -1.0292(4) 0.8689(5) 0.085(5) Uiso 1 1 d . . .
O59 O 0.6711(6) -0.9935(4) 0.9961(5) 0.082(4) Uiso 1 1 d . . .
O60 O 0.5730(6) -0.9880(4) 0.9195(5) 0.081(4) Uiso 1 1 d . . .
O61 O 0.7827(7) -1.0162(5) 0.9834(5) 0.105(5) Uiso 1 1 d . . .
O62 O 0.7186(6) -1.0535(4) 0.9411(5) 0.076(5) Uiso 1 1 d . . .
O63 O 0.6023(7) -1.0636(4) 0.9567(5) 0.092(5) Uiso 1 1 d . . .
O64 O 0.5282(7) -1.0681(4) 0.8980(5) 0.095(5) Uiso 1 1 d . . .
O65 O 0.5462(6) -0.9672(5) 0.8252(5) 0.092(5) Uiso 1 1 d . . .
O66 O 0.4851(5) -0.9401(4) 0.7397(4) 0.072(4) Uiso 1 1 d . . .
O67 O 0.5203(6) -1.0357(5) 0.8038(5) 0.103(5) Uiso 1 1 d . . .
O68 O 0.4683(6) -1.0103(5) 0.7126(5) 0.100(5) Uiso 1 1 d . . .
O69 O 0.4613(7) -1.0035(4) 0.8734(5) 0.099(5) Uiso 1 1 d . . .
O70 O 0.4253(6) -0.9870(4) 0.8001(5) 0.090(5) Uiso 1 1 d . . .
O71 O 0.5877(6) -0.9900(4) 0.7420(6) 0.101(5) Uiso 1 1 d . . .
O72 O 0.5501(7) -0.9657(4) 0.6681(5) 0.097(5) Uiso 1 1 d . . .
O73 O 0.3807(6) -0.9542(4) 0.6694(5) 0.090(5) Uiso 1 1 d . . .
O74 O 0.3408(5) -0.8763(4) 0.6719(4) 0.070(4) Uiso 1 1 d . . .
O75 O 0.4530(6) -0.9087(4) 0.6463(4) 0.074(4) Uiso 1 1 d . . .
O76 O 0.3692(6) -0.8645(4) 0.5912(4) 0.078(4) Uiso 1 1 d . . .
O77 O 0.4591(6) -0.9891(4) 0.6172(5) 0.089(5) Uiso 1 1 d . . .
O78 O 0.3956(6) -0.9477(4) 0.5742(4) 0.081(4) Uiso 1 1 d . . .
O79 O 0.2887(6) -0.9241(4) 0.6005(5) 0.079(4) Uiso 1 1 d . . .
O80 O 0.2487(6) -0.8627(4) 0.5952(5) 0.087(5) Uiso 1 1 d . . .
C1 C 0.2538(11) -0.7768(8) 0.5508(9) 0.138(11) Uiso 1 1 d . . .
H1A H 0.2449 -0.7980 0.5274 0.166 Uiso 1 1 calc R . .
H1B H 0.2199 -0.7750 0.5690 0.166 Uiso 1 1 calc R . .
C2 C 0.2601(10) -0.7396(6) 0.5279(8) 0.095(8) Uiso 1 1 d . . .
H2A H 0.2222 -0.7340 0.5083 0.114 Uiso 1 1 calc R . .
H2B H 0.2905 -0.7432 0.5068 0.114 Uiso 1 1 calc R . .
C3 C 0.2773(9) -0.7006(6) 0.5580(7) 0.085(7) Uiso 1 1 d . . .
H3A H 0.2802 -0.6780 0.5365 0.102 Uiso 1 1 calc R . .
H3B H 0.2444 -0.6946 0.5761 0.102 Uiso 1 1 calc R . .
C4 C 0.4139(8) -0.7947(5) 0.6937(6) 0.050(6) Uiso 1 1 d . . .
H4A H 0.4525 -0.8055 0.6873 0.061 Uiso 1 1 calc R . .
H4B H 0.3972 -0.8141 0.7141 0.061 Uiso 1 1 calc R . .
C5 C 0.4268(10) -0.7561(6) 0.7218(8) 0.104(8) Uiso 1 1 d . . .
H5A H 0.3919 -0.7498 0.7377 0.124 Uiso 1 1 calc R . .
H5B H 0.4606 -0.7610 0.7460 0.124 Uiso 1 1 calc R . .
C6 C 0.4411(7) -0.7195(4) 0.6935(5) 0.033(5) Uiso 1 1 d . . .
H6A H 0.4522 -0.6969 0.7147 0.040 Uiso 1 1 calc R . .
H6B H 0.4754 -0.7257 0.6770 0.040 Uiso 1 1 calc R . .
C7 C 0.2480(11) -0.7719(8) 0.6707(8) 0.096(8) Uiso 1 1 d . . .
C8 C 0.1962(9) -0.7645(6) 0.6960(7) 0.088(7) Uiso 1 1 d . . .
H8A H 0.1902 -0.7357 0.6989 0.133 Uiso 1 1 calc R . .
H8B H 0.2035 -0.7764 0.7269 0.133 Uiso 1 1 calc R . .
H8C H 0.1607 -0.7765 0.6790 0.133 Uiso 1 1 calc R . .
C9 C 0.4543(8) -0.7239(6) 0.5739(6) 0.056(6) Uiso 1 1 d . . .
C10 C 0.5012(9) -0.7358(6) 0.5434(7) 0.103(8) Uiso 1 1 d . . .
H10A H 0.5247 -0.7123 0.5373 0.154 Uiso 1 1 calc R . .
H10B H 0.4819 -0.7465 0.5140 0.154 Uiso 1 1 calc R . .
H10C H 0.5272 -0.7561 0.5592 0.154 Uiso 1 1 calc R . .
C11 C 0.2914(6) -0.6479(5) 0.6783(5) 0.033(5) Uiso 1 1 d . . .
H11A H 0.2774 -0.6748 0.6683 0.040 Uiso 1 1 calc R . .
H11B H 0.2565 -0.6302 0.6776 0.040 Uiso 1 1 calc R . .
C12 C 0.3239(7) -0.6499(5) 0.7280(5) 0.043(5) Uiso 1 1 d . . .
H12A H 0.2979 -0.6634 0.7480 0.052 Uiso 1 1 calc R . .
H12B H 0.3600 -0.6664 0.7279 0.052 Uiso 1 1 calc R . .
C13 C 0.3413(7) -0.6104(5) 0.7485(6) 0.039(5) Uiso 1 1 d . . .
H13A H 0.3059 -0.5930 0.7463 0.046 Uiso 1 1 calc R . .
H13B H 0.3560 -0.6139 0.7816 0.046 Uiso 1 1 calc R . .
C14 C 0.4936(7) -0.6119(5) 0.6307(6) 0.059(6) Uiso 1 1 d . . .
H14A H 0.4847 -0.6022 0.5985 0.071 Uiso 1 1 calc R . .
H14B H 0.5209 -0.6349 0.6306 0.071 Uiso 1 1 calc R . .
C15 C 0.5241(6) -0.5783(4) 0.6615(5) 0.029(4) Uiso 1 1 d . . .
H15A H 0.5286 -0.5867 0.6942 0.034 Uiso 1 1 calc R . .
H15B H 0.5641 -0.5732 0.6527 0.034 Uiso 1 1 calc R . .
C16 C 0.4883(7) -0.5409(5) 0.6559(6) 0.061(6) Uiso 1 1 d . . .
H16A H 0.5117 -0.5188 0.6714 0.073 Uiso 1 1 calc R . .
H16B H 0.4802 -0.5344 0.6226 0.073 Uiso 1 1 calc R . .
C17 C 0.3653(8) -0.5915(6) 0.5562(7) 0.053(6) Uiso 1 1 d . . .
C18 C 0.3571(8) -0.5759(5) 0.5103(6) 0.060(6) Uiso 1 1 d . . .
H18A H 0.3556 -0.5467 0.5115 0.090 Uiso 1 1 calc R . .
H18B H 0.3199 -0.5861 0.4939 0.090 Uiso 1 1 calc R . .
H18C H 0.3902 -0.5842 0.4940 0.090 Uiso 1 1 calc R . .
C19 C 0.3038(7) -0.5195(5) 0.6867(6) 0.038(5) Uiso 1 1 d . . .
C20 C 0.2494(7) -0.4960(5) 0.6836(6) 0.050(6) Uiso 1 1 d . . .
H20A H 0.2218 -0.5053 0.6573 0.075 Uiso 1 1 calc R . .
H20B H 0.2587 -0.4678 0.6793 0.075 Uiso 1 1 calc R . .
H20C H 0.2313 -0.4992 0.7122 0.075 Uiso 1 1 calc R . .
C21 C 0.5085(9) -0.5966(6) 0.7870(7) 0.075(7) Uiso 1 1 d . . .
H21A H 0.5087 -0.6155 0.7610 0.090 Uiso 1 1 calc R . .
H21B H 0.4765 -0.6048 0.8051 0.090 Uiso 1 1 calc R . .
C22 C 0.5625(11) -0.5992(7) 0.8152(9) 0.119(9) Uiso 1 1 d . . .
H22A H 0.5908 -0.6065 0.7934 0.143 Uiso 1 1 calc R . .
H22B H 0.5583 -0.6236 0.8337 0.143 Uiso 1 1 calc R . .
C23 C 0.5958(8) -0.5732(6) 0.8469(7) 0.066(6) Uiso 1 1 d . . .
H23A H 0.6382 -0.5793 0.8462 0.079 Uiso 1 1 calc R . .
H23B H 0.5866 -0.5800 0.8783 0.079 Uiso 1 1 calc R . .
C24 C 0.4499(9) -0.4484(6) 0.7531(7) 0.081(7) Uiso 1 1 d . . .
H24A H 0.4206 -0.4466 0.7754 0.097 Uiso 1 1 calc R . .
H24B H 0.4292 -0.4410 0.7224 0.097 Uiso 1 1 calc R . .
C25 C 0.4966(8) -0.4183(6) 0.7663(7) 0.071(7) Uiso 1 1 d . . .
H25A H 0.4767 -0.3926 0.7710 0.085 Uiso 1 1 calc R . .
H25B H 0.5191 -0.4147 0.7397 0.085 Uiso 1 1 calc R . .
C26 C 0.5413(10) -0.4261(7) 0.8092(8) 0.103(8) Uiso 1 1 d . . .
H26A H 0.5738 -0.4065 0.8090 0.123 Uiso 1 1 calc R . .
H26B H 0.5213 -0.4202 0.8367 0.123 Uiso 1 1 calc R . .
C27 C 0.4239(7) -0.5247(5) 0.8422(6) 0.032(5) Uiso 1 1 d . . .
C28 C 0.3934(7) -0.5316(5) 0.8825(6) 0.049(5) Uiso 1 1 d . . .
H28A H 0.4181 -0.5221 0.9103 0.073 Uiso 1 1 calc R . .
H28B H 0.3858 -0.5601 0.8854 0.073 Uiso 1 1 calc R . .
H28C H 0.3557 -0.5171 0.8788 0.073 Uiso 1 1 calc R . .
C29 C 0.6368(10) -0.5068(6) 0.7514(7) 0.069(7) Uiso 1 1 d . . .
C30 C 0.6762(9) -0.5113(6) 0.7127(8) 0.106(8) Uiso 1 1 d . . .
H30A H 0.6520 -0.5197 0.6841 0.160 Uiso 1 1 calc R . .
H30B H 0.7067 -0.5315 0.7216 0.160 Uiso 1 1 calc R . .
H30C H 0.6952 -0.4858 0.7076 0.160 Uiso 1 1 calc R . .
C31 C 0.7531(7) -0.5237(5) 0.8755(6) 0.048(5) Uiso 1 1 d . . .
H31A H 0.7745 -0.4998 0.8665 0.058 Uiso 1 1 calc R . .
H31B H 0.7454 -0.5412 0.8480 0.058 Uiso 1 1 calc R . .
C32 C 0.7912(7) -0.5457(5) 0.9135(5) 0.045(5) Uiso 1 1 d . . .
H32A H 0.7690 -0.5690 0.9231 0.054 Uiso 1 1 calc R . .
H32B H 0.8271 -0.5557 0.9014 0.054 Uiso 1 1 calc R . .
C33 C 0.8093(7) -0.5204(5) 0.9546(5) 0.041(5) Uiso 1 1 d . . .
H33A H 0.8362 -0.5360 0.9770 0.049 Uiso 1 1 calc R . .
H33B H 0.8320 -0.4974 0.9448 0.049 Uiso 1 1 calc R . .
C34 C 0.5659(8) -0.4669(5) 0.9306(6) 0.063(6) Uiso 1 1 d . . .
H34A H 0.5328 -0.4599 0.9065 0.075 Uiso 1 1 calc R . .
H34B H 0.5674 -0.4466 0.9553 0.075 Uiso 1 1 calc R . .
C35 C 0.5538(8) -0.5073(5) 0.9506(6) 0.059(6) Uiso 1 1 d . . .
H35A H 0.5586 -0.5283 0.9276 0.071 Uiso 1 1 calc R . .
H35B H 0.5124 -0.5082 0.9578 0.071 Uiso 1 1 calc R . .
C36 C 0.5967(7) -0.5153(5) 0.9952(6) 0.045(5) Uiso 1 1 d . . .
H36A H 0.5973 -0.4921 1.0163 0.054 Uiso 1 1 calc R . .
H36B H 0.5836 -0.5390 1.0114 0.054 Uiso 1 1 calc R . .
C37 C 0.7185(11) -0.4182(7) 0.8767(9) 0.095(8) Uiso 1 1 d . . .
C38 C 0.7660(10) -0.3852(7) 0.8698(8) 0.125(10) Uiso 1 1 d . . .
H38A H 0.7544 -0.3712 0.8406 0.187 Uiso 1 1 calc R . .
H38B H 0.8047 -0.3977 0.8691 0.187 Uiso 1 1 calc R . .
H38C H 0.7684 -0.3661 0.8954 0.187 Uiso 1 1 calc R . .
C39 C 0.7096(7) -0.4464(6) 1.0419(6) 0.044(5) Uiso 1 1 d . . .
C40 C 0.7132(6) -0.4103(4) 1.0704(5) 0.035(5) Uiso 1 1 d . . .
H40A H 0.7294 -0.4171 1.1021 0.052 Uiso 1 1 calc R . .
H40B H 0.6735 -0.3990 1.0702 0.052 Uiso 1 1 calc R . .
H40C H 0.7390 -0.3909 1.0578 0.052 Uiso 1 1 calc R . .
C41 C 0.6936(8) -0.6149(5) 0.9783(6) 0.060(6) Uiso 1 1 d . . .
H41A H 0.7022 -0.6130 0.9460 0.072 Uiso 1 1 calc R . .
H41B H 0.6528 -0.6049 0.9791 0.072 Uiso 1 1 calc R . .
C42 C 0.6953(12) -0.6564(8) 0.9915(10) 0.157(12) Uiso 1 1 d . . .
H42A H 0.6761 -0.6711 0.9642 0.188 Uiso 1 1 calc R . .
H42B H 0.6684 -0.6589 1.0155 0.188 Uiso 1 1 calc R . .
C43 C 0.7502(8) -0.6804(6) 1.0091(6) 0.065(6) Uiso 1 1 d . . .
H43A H 0.7385 -0.7079 1.0164 0.078 Uiso 1 1 calc R . .
H43B H 0.7767 -0.6819 0.9847 0.078 Uiso 1 1 calc R . .
C44 C 0.8463(6) -0.5338(5) 1.0852(5) 0.034(5) Uiso 1 1 d . . .
H44A H 0.8388 -0.5054 1.0918 0.040 Uiso 1 1 calc R . .
H44B H 0.8747 -0.5343 1.0621 0.040 Uiso 1 1 calc R . .
C45 C 0.8768(8) -0.5517(5) 1.1287(6) 0.063(6) Uiso 1 1 d . . .
H45A H 0.8493 -0.5523 1.1525 0.076 Uiso 1 1 calc R . .
H45B H 0.9114 -0.5352 1.1406 0.076 Uiso 1 1 calc R . .
C46 C 0.8970(8) -0.5939(5) 1.1196(7) 0.070(7) Uiso 1 1 d . . .
H46A H 0.9239 -0.5927 1.0954 0.084 Uiso 1 1 calc R . .
H46B H 0.9203 -0.6041 1.1482 0.084 Uiso 1 1 calc R . .
C47 C 0.8892(9) -0.6290(7) 1.0076(7) 0.074(7) Uiso 1 1 d . . .
C48 C 0.9258(9) -0.6244(6) 0.9703(7) 0.094(8) Uiso 1 1 d . . .
H48A H 0.9145 -0.5999 0.9532 0.142 Uiso 1 1 calc R . .
H48B H 0.9198 -0.6473 0.9494 0.142 Uiso 1 1 calc R . .
H48C H 0.9675 -0.6229 0.9834 0.142 Uiso 1 1 calc R . .
C49 C 0.6833(9) -0.5833(6) 1.1003(7) 0.064(6) Uiso 1 1 d . . .
C50 C 0.6389(8) -0.5888(5) 1.1337(6) 0.075(7) Uiso 1 1 d . . .
H50A H 0.6484 -0.6129 1.1520 0.112 Uiso 1 1 calc R . .
H50B H 0.5992 -0.5913 1.1165 0.112 Uiso 1 1 calc R . .
H50C H 0.6400 -0.5656 1.1543 0.112 Uiso 1 1 calc R . .
C51 C 0.8918(8) -0.7518(5) 1.0364(6) 0.062(6) Uiso 1 1 d . . .
H51A H 0.9336 -0.7466 1.0487 0.074 Uiso 1 1 calc R . .
H51B H 0.8843 -0.7395 1.0054 0.074 Uiso 1 1 calc R . .
C52 C 0.8826(9) -0.7977(6) 1.0313(7) 0.077(7) Uiso 1 1 d . . .
H52A H 0.8407 -0.8034 1.0196 0.093 Uiso 1 1 calc R . .
H52B H 0.9077 -0.8083 1.0088 0.093 Uiso 1 1 calc R . .
C53 C 0.8990(8) -0.8179(6) 1.0786(6) 0.066(6) Uiso 1 1 d . . .
H53A H 0.9009 -0.8471 1.0741 0.079 Uiso 1 1 calc R . .
H53B H 0.9388 -0.8088 1.0922 0.079 Uiso 1 1 calc R . .
C54 C 0.7706(8) -0.6902(6) 1.1553(7) 0.066(6) Uiso 1 1 d . . .
H54A H 0.7649 -0.6610 1.1534 0.079 Uiso 1 1 calc R . .
H54B H 0.7741 -0.6978 1.1883 0.079 Uiso 1 1 calc R . .
C55 C 0.7158(8) -0.7106(6) 1.1296(7) 0.072(7) Uiso 1 1 d . . .
H55A H 0.7134 -0.7038 1.0964 0.086 Uiso 1 1 calc R . .
H55B H 0.6802 -0.6995 1.1412 0.086 Uiso 1 1 calc R . .
C56 C 0.7143(9) -0.7563(6) 1.1342(7) 0.080(7) Uiso 1 1 d . . .
H56A H 0.7182 -0.7637 1.1673 0.096 Uiso 1 1 calc R . .
H56B H 0.6759 -0.7666 1.1191 0.096 Uiso 1 1 calc R . .
C57 C 0.9604(11) -0.7127(8) 1.1455(8) 0.090(8) Uiso 1 1 d . . .
C58 C 1.0173(10) -0.7111(7) 1.1647(8) 0.113(9) Uiso 1 1 d . . .
H58A H 1.0339 -0.6850 1.1586 0.169 Uiso 1 1 calc R . .
H58B H 1.0400 -0.7320 1.1514 0.169 Uiso 1 1 calc R . .
H58C H 1.0194 -0.7152 1.1982 0.169 Uiso 1 1 calc R . .
C59 C 0.8276(10) -0.8113(7) 1.2075(8) 0.080(7) Uiso 1 1 d . . .
C60 C 0.8407(10) -0.8146(7) 1.2583(8) 0.120(9) Uiso 1 1 d . . .
H60A H 0.8291 -0.8411 1.2681 0.181 Uiso 1 1 calc R . .
H60B H 0.8186 -0.7942 1.2729 0.181 Uiso 1 1 calc R . .
H60C H 0.8833 -0.8108 1.2675 0.181 Uiso 1 1 calc R . .
C61 C 0.7184(10) -0.8209(6) 1.0121(8) 0.090(8) Uiso 1 1 d . . .
H61A H 0.6959 -0.7995 1.0255 0.108 Uiso 1 1 calc R . .
H61B H 0.7469 -0.8072 0.9944 0.108 Uiso 1 1 calc R . .
C62 C 0.6786(13) -0.8394(9) 0.9796(11) 0.178(13) Uiso 1 1 d . . .
H62A H 0.6690 -0.8194 0.9547 0.213 Uiso 1 1 calc R . .
H62B H 0.6421 -0.8427 0.9944 0.213 Uiso 1 1 calc R . .
C63 C 0.6870(10) -0.8814(7) 0.9531(8) 0.104(8) Uiso 1 1 d . . .
H63A H 0.6488 -0.8917 0.9379 0.124 Uiso 1 1 calc R . .
H63B H 0.7148 -0.8785 0.9298 0.124 Uiso 1 1 calc R . .
C64 C 0.8172(11) -0.9146(7) 1.1446(8) 0.115(9) Uiso 1 1 d . . .
H64A H 0.7831 -0.9165 1.1625 0.138 Uiso 1 1 calc R . .
H64B H 0.8528 -0.9062 1.1654 0.138 Uiso 1 1 calc R . .
C65 C 0.8281(11) -0.9558(7) 1.1197(9) 0.122(10) Uiso 1 1 d . . .
H65A H 0.8662 -0.9533 1.1069 0.147 Uiso 1 1 calc R . .
H65B H 0.8339 -0.9764 1.1441 0.147 Uiso 1 1 calc R . .
C66 C 0.7870(10) -0.9708(7) 1.0846(9) 0.106(9) Uiso 1 1 d . . .
H66A H 0.8032 -0.9966 1.0756 0.127 Uiso 1 1 calc R . .
H66B H 0.7513 -0.9772 1.0994 0.127 Uiso 1 1 calc R . .
C67 C 0.8387(11) -0.9144(8) 0.9792(9) 0.097(8) Uiso 1 1 d . . .
C68 C 0.8952(10) -0.8983(7) 0.9544(8) 0.130(10) Uiso 1 1 d . . .
H68A H 0.8997 -0.9149 0.9274 0.195 Uiso 1 1 calc R . .
H68B H 0.9314 -0.8998 0.9764 0.195 Uiso 1 1 calc R . .
H68C H 0.8883 -0.8706 0.9446 0.195 Uiso 1 1 calc R . .
C69 C 0.6691(11) -0.8735(8) 1.1128(9) 0.104(9) Uiso 1 1 d . . .
C70 C 0.6081(10) -0.8843(7) 1.1300(8) 0.117(9) Uiso 1 1 d . . .
H70A H 0.5988 -0.8644 1.1527 0.175 Uiso 1 1 calc R . .
H70B H 0.6108 -0.9107 1.1443 0.175 Uiso 1 1 calc R . .
H70C H 0.5769 -0.8843 1.1036 0.175 Uiso 1 1 calc R . .
C71 C 0.7336(9) -0.9743(6) 0.8797(7) 0.091(8) Uiso 1 1 d . . .
H71A H 0.7549 -0.9491 0.8754 0.110 Uiso 1 1 calc R . .
H71B H 0.7633 -0.9960 0.8846 0.110 Uiso 1 1 calc R . .
C72 C 0.6930(9) -0.9827(6) 0.8381(7) 0.075(7) Uiso 1 1 d . . .
H72A H 0.7145 -0.9786 0.8110 0.090 Uiso 1 1 calc R . .
H72B H 0.6606 -0.9629 0.8361 0.090 Uiso 1 1 calc R . .
C73 C 0.6659(9) -1.0232(6) 0.8343(7) 0.092(8) Uiso 1 1 d . . .
H73A H 0.6444 -1.0268 0.8029 0.110 Uiso 1 1 calc R . .
H73B H 0.6976 -1.0436 0.8389 0.110 Uiso 1 1 calc R . .
C74 C 0.6250(9) -0.9801(6) 1.0255(7) 0.093(8) Uiso 1 1 d . . .
H74A H 0.6442 -0.9641 1.0517 0.112 Uiso 1 1 calc R . .
H74B H 0.6069 -1.0038 1.0384 0.112 Uiso 1 1 calc R . .
C75 C 0.5760(9) -0.9550(6) 0.9974(7) 0.090(8) Uiso 1 1 d . . .
H75A H 0.5474 -0.9465 1.0184 0.108 Uiso 1 1 calc R . .
H75B H 0.5944 -0.9306 0.9865 0.108 Uiso 1 1 calc R . .
C76 C 0.5456(10) -0.9734(7) 0.9604(8) 0.105(8) Uiso 1 1 d . . .
H76A H 0.5136 -0.9549 0.9481 0.126 Uiso 1 1 calc R . .
H76B H 0.5260 -0.9967 0.9726 0.126 Uiso 1 1 calc R . .
C77 C 0.7599(11) -1.0493(8) 0.9651(9) 0.091(8) Uiso 1 1 d . . .
C78 C 0.8099(9) -1.0820(6) 0.9750(7) 0.103(8) Uiso 1 1 d . . .
H78A H 0.7952 -1.1076 0.9620 0.154 Uiso 1 1 calc R . .
H78B H 0.8207 -1.0847 1.0085 0.154 Uiso 1 1 calc R . .
H78C H 0.8448 -1.0739 0.9607 0.154 Uiso 1 1 calc R . .
C79 C 0.5587(9) -1.0758(6) 0.9323(8) 0.056(6) Uiso 1 1 d . . .
C80 C 0.5391(10) -1.1154(7) 0.9569(8) 0.119(9) Uiso 1 1 d . . .
H80A H 0.5040 -1.1268 0.9387 0.178 Uiso 1 1 calc R . .
H80B H 0.5298 -1.1089 0.9880 0.178 Uiso 1 1 calc R . .
H80C H 0.5715 -1.1349 0.9592 0.178 Uiso 1 1 calc R . .
C81 C 0.5421(10) -0.9247(7) 0.8355(8) 0.111(9) Uiso 1 1 d . . .
H81A H 0.5029 -0.9191 0.8455 0.133 Uiso 1 1 calc R . .
H81B H 0.5728 -0.9178 0.8614 0.133 Uiso 1 1 calc R . .
C82 C 0.5498(10) -0.9003(7) 0.7961(8) 0.111(9) Uiso 1 1 d . . .
H82A H 0.5554 -0.8725 0.8071 0.133 Uiso 1 1 calc R . .
H82B H 0.5871 -0.9086 0.7848 0.133 Uiso 1 1 calc R . .
C83 C 0.5049(9) -0.9001(6) 0.7578(7) 0.083(7) Uiso 1 1 d . . .
H83A H 0.5195 -0.8849 0.7324 0.099 Uiso 1 1 calc R . .
H83B H 0.4701 -0.8858 0.7668 0.099 Uiso 1 1 calc R . .
C84 C 0.5070(13) -1.0780(9) 0.7873(10) 0.158(12) Uiso 1 1 d . . .
H84A H 0.5447 -1.0925 0.7861 0.190 Uiso 1 1 calc R . .
H84B H 0.4848 -1.0919 0.8097 0.190 Uiso 1 1 calc R . .
C85 C 0.4740(11) -1.0787(8) 0.7438(9) 0.127(10) Uiso 1 1 d . . .
H85A H 0.4333 -1.0829 0.7517 0.153 Uiso 1 1 calc R . .
H85B H 0.4854 -1.1047 0.7316 0.153 Uiso 1 1 calc R . .
C86 C 0.4627(12) -1.0540(8) 0.7004(10) 0.148(11) Uiso 1 1 d . . .
H86A H 0.4225 -1.0595 0.6846 0.178 Uiso 1 1 calc R . .
H86B H 0.4917 -1.0611 0.6791 0.178 Uiso 1 1 calc R . .
C87 C 0.4277(8) -0.9953(5) 0.8409(7) 0.046(5) Uiso 1 1 d . . .
C88 C 0.3606(10) -0.9870(7) 0.8542(8) 0.126(10) Uiso 1 1 d . . .
H88A H 0.3594 -0.9932 0.8870 0.189 Uiso 1 1 calc R . .
H88B H 0.3322 -1.0040 0.8352 0.189 Uiso 1 1 calc R . .
H88C H 0.3502 -0.9589 0.8485 0.189 Uiso 1 1 calc R . .
C89 C 0.5842(10) -0.9753(6) 0.6995(9) 0.076(7) Uiso 1 1 d . . .
C90 C 0.6544(11) -0.9749(7) 0.6917(9) 0.144(11) Uiso 1 1 d . . .
H90A H 0.6584 -0.9644 0.6609 0.216 Uiso 1 1 calc R . .
H90B H 0.6701 -1.0021 0.6944 0.216 Uiso 1 1 calc R . .
H90C H 0.6766 -0.9580 0.7151 0.216 Uiso 1 1 calc R . .
C91 C 0.3379(9) -0.9585(6) 0.7028(7) 0.085(7) Uiso 1 1 d . . .
H91A H 0.3484 -0.9824 0.7220 0.102 Uiso 1 1 calc R . .
H91B H 0.2981 -0.9630 0.6856 0.102 Uiso 1 1 calc R . .
C92 C 0.3350(10) -0.9218(6) 0.7351(8) 0.103(8) Uiso 1 1 d . . .
H92A H 0.3115 -0.9280 0.7606 0.124 Uiso 1 1 calc R . .
H92B H 0.3752 -0.9134 0.7485 0.124 Uiso 1 1 calc R . .
C93 C 0.3049(9) -0.8892(6) 0.7040(7) 0.076(7) Uiso 1 1 d . . .
H93A H 0.2674 -0.8997 0.6876 0.091 Uiso 1 1 calc R . .
H93B H 0.2953 -0.8664 0.7233 0.091 Uiso 1 1 calc R . .
C94 C 0.4972(10) -0.8907(7) 0.6174(8) 0.102(8) Uiso 1 1 d . . .
H94A H 0.5362 -0.8878 0.6364 0.122 Uiso 1 1 calc R . .
H94B H 0.5022 -0.9086 0.5912 0.122 Uiso 1 1 calc R . .
C95 C 0.4763(9) -0.8518(6) 0.5999(7) 0.086(7) Uiso 1 1 d . . .
H95A H 0.4711 -0.8345 0.6266 0.103 Uiso 1 1 calc R . .
H95B H 0.5076 -0.8396 0.5837 0.103 Uiso 1 1 calc R . .
C96 C 0.4223(8) -0.8518(6) 0.5692(7) 0.068(6) Uiso 1 1 d . . .
H96A H 0.4267 -0.8699 0.5430 0.081 Uiso 1 1 calc R . .
H96B H 0.4152 -0.8246 0.5564 0.081 Uiso 1 1 calc R . .
C97 C 0.4285(8) -0.9801(6) 0.5824(7) 0.047(5) Uiso 1 1 d . . .
C98 C 0.4296(10) -0.9979(7) 0.5323(8) 0.113(9) Uiso 1 1 d . . .
H98A H 0.4532 -1.0224 0.5343 0.169 Uiso 1 1 calc R . .
H98B H 0.4473 -0.9784 0.5131 0.169 Uiso 1 1 calc R . .
H98C H 0.3891 -1.0039 0.5185 0.169 Uiso 1 1 calc R . .
C99 C 0.2435(10) -0.9025(7) 0.5847(7) 0.074(7) Uiso 1 1 d . . .
C100 C 0.1911(9) -0.9153(6) 0.5548(7) 0.088(7) Uiso 1 1 d . . .
H10D H 0.1928 -0.9441 0.5500 0.131 Uiso 1 1 calc R . .
H10E H 0.1893 -0.9016 0.5250 0.131 Uiso 1 1 calc R . .
H10F H 0.1557 -0.9087 0.5693 0.131 Uiso 1 1 calc R . .

loop_
_atom_site_aniso_label
_atom_site_aniso_U_11
_atom_site_aniso_U_22
_atom_site_aniso_U_33
_atom_site_aniso_U_23
_atom_site_aniso_U_13
_atom_site_aniso_U_12
Ga1 0.0708(17) 0.0327(15) 0.097(2) -0.0098(14) 0.0354(16) -0.0054(13)
Ga2 0.0608(15) 0.0290(15) 0.0546(16) -0.0076(12) 0.0155(13) -0.0030(12)
Ga3 0.0555(15) 0.0295(14) 0.0336(14) -0.0049(11) 0.0022(12) -0.0029(11)
Ga4 0.0461(14) 0.0326(14) 0.0316(13) -0.0035(11) -0.0009(11) 0.0038(11)
Ga5 0.0503(14) 0.0495(16) 0.0269(13) -0.0067(11) -0.0055(11) -0.0063(12)
Ga6 0.0526(15) 0.0635(17) 0.0240(13) -0.0007(12) -0.0052(11) -0.0039(12)
Ga7 0.0547(15) 0.0515(16) 0.0255(13) -0.0039(11) -0.0060(11) -0.0009(12)
Ga8 0.0528(15) 0.0372(15) 0.0365(14) -0.0001(11) 0.0039(12) 0.0021(11)
Ga9 0.0613(16) 0.0338(15) 0.0496(16) -0.0003(12) 0.0080(13) -0.0008(12)
Ga10 0.0711(17) 0.0356(16) 0.0710(18) 0.0048(13) 0.0246(14) 0.0021(12)
Ga11 0.096(2) 0.0398(17) 0.089(2) 0.0149(14) 0.0437(17) 0.0200(14)
Ga12 0.109(2) 0.0280(16) 0.124(3) 0.0185(15) 0.071(2) 0.0163(14)
Ga13 0.119(2) 0.0295(17) 0.154(3) 0.0216(17) 0.089(2) 0.0133(15)
Ga14 0.101(2) 0.0317(17) 0.182(3) 0.0052(18) 0.096(2) 0.0042(15)
Ga15 0.098(2) 0.0372(17) 0.193(4) 0.0040(19) 0.098(2) 0.0005(15)
Ga16 0.084(2) 0.0532(19) 0.189(3) 0.011(2) 0.088(2) -0.0002(15)
Ga17 0.089(2) 0.0407(19) 0.213(4) 0.003(2) 0.091(2) 0.0084(16)
Ga18 0.089(2) 0.0414(18) 0.198(3) 0.0037(19) 0.097(2) 0.0002(15)
Ga19 0.099(2) 0.0301(17) 0.179(3) -0.0150(18) 0.099(2) -0.0119(14)
Ga20 0.091(2) 0.0317(16) 0.133(3) -0.0165(16) 0.0673(19) -0.0069(14)

loop_
_atom_type_symbol
_atom_type_description
_atom_type_scat_dispersion_real
_atom_type_scat_dispersion_imag
_atom_type_scat_source
C C 0.0033 0.0016 'International Tables Vol C Tables 4.2.6.8 and 6.1.1.4'
H H 0.0000 0.0000 'International Tables Vol C Tables 4.2.6.8 and 6.1.1.4'
N N 0.0061 0.0033 'International Tables Vol C Tables 4.2.6.8 and 6.1.1.4'
O O 0.0106 0.0060 'International Tables Vol C Tables 4.2.6.8 and 6.1.1.4'
Ga Ga 0.2307 1.6083 'International Tables Vol C Tables 4.2.6.8 and 6.1.1.4'

loop_
_geom_angle_atom_site_label_1
_geom_angle_atom_site_label_2
_geom_angle_atom_site_label_3
_geom_angle
_geom_angle_site_symmetry_1
_geom_angle_site_symmetry_3
_geom_angle_publ_flag
O3 Ga1 O2 177.0(5) . . ?
O3 Ga1 O4 100.2(5) . . ?
O2 Ga1 O4 79.4(5) . . ?
O3 Ga1 O1 81.7(5) . . ?
O2 Ga1 O1 98.8(6) . . ?
O4 Ga1 O1 177.6(5) . . ?
O3 Ga1 O7 88.9(5) . . ?
O2 Ga1 O7 88.2(5) . . ?
O4 Ga1 O7 91.9(5) . . ?
O1 Ga1 O7 89.6(5) . . ?
O3 Ga1 O6 90.8(5) . . ?
O2 Ga1 O6 92.2(5) . . ?
O4 Ga1 O6 89.7(5) . . ?
O1 Ga1 O6 88.8(5) . . ?
O7 Ga1 O6 178.4(5) . . ?
O3 Ga1 Ga20 41.6(4) . . ?
O2 Ga1 Ga20 139.6(4) . . ?
O4 Ga1 Ga20 138.9(3) . . ?
O1 Ga1 Ga20 42.5(4) . . ?
O7 Ga1 Ga20 100.0(4) . . ?
O6 Ga1 Ga20 78.7(4) . . ?
O3 Ga1 Ga2 138.5(4) . . ?
O2 Ga1 Ga2 40.2(4) . . ?
O4 Ga1 Ga2 41.5(3) . . ?
O1 Ga1 Ga2 137.2(4) . . ?
O7 Ga1 Ga2 79.5(4) . . ?
O6 Ga1 Ga2 101.8(4) . . ?
Ga20 Ga1 Ga2 179.43(11) . . ?
O2 Ga2 O9 97.1(5) . . ?
O2 Ga2 O4 77.7(5) . . ?
O9 Ga2 O4 94.8(4) . . ?
O2 Ga2 O11 175.9(5) . . ?
O9 Ga2 O11 79.1(4) . . ?
O4 Ga2 O11 101.0(4) . . ?
O2 Ga2 O8 91.2(5) . . ?
O9 Ga2 O8 171.0(5) . . ?
O4 Ga2 O8 90.3(4) . . ?
O11 Ga2 O8 92.7(4) . . ?
O2 Ga2 O13 89.0(5) . . ?
O9 Ga2 O13 91.0(5) . . ?
O4 Ga2 O13 166.0(5) . . ?
O11 Ga2 O13 92.7(5) . . ?
O8 Ga2 O13 85.8(5) . . ?
O2 Ga2 Ga1 39.7(4) . . ?
O9 Ga2 Ga1 107.9(3) . . ?
O4 Ga2 Ga1 40.3(3) . . ?
O11 Ga2 Ga1 140.0(3) . . ?
O8 Ga2 Ga1 80.7(3) . . ?
O13 Ga2 Ga1 125.7(4) . . ?
O2 Ga2 Ga3 134.7(4) . . ?
O9 Ga2 Ga3 40.1(3) . . ?
O4 Ga2 Ga3 112.5(3) . . ?
O11 Ga2 Ga3 42.2(3) . . ?
O8 Ga2 Ga3 131.0(3) . . ?
O13 Ga2 Ga3 79.9(4) . . ?
Ga1 Ga2 Ga3 143.69(9) . . ?
O12 Ga3 O9 171.6(4) . . ?
O12 Ga3 O15 92.2(4) . . ?
O9 Ga3 O15 94.9(4) . . ?
O12 Ga3 O11 93.7(4) . . ?
O9 Ga3 O11 79.6(4) . . ?
O15 Ga3 O11 172.6(4) . . ?
O12 Ga3 O10 82.2(4) . . ?
O9 Ga3 O10 93.6(4) . . ?
O15 Ga3 O10 87.6(4) . . ?
O11 Ga3 O10 97.6(4) . . ?
O12 Ga3 O14 92.6(4) . . ?
O9 Ga3 O14 92.4(4) . . ?
O15 Ga3 O14 85.9(4) . . ?
O11 Ga3 O14 89.3(4) . . ?
O10 Ga3 O14 171.6(4) . . ?
O12 Ga3 Ga4 42.2(3) . . ?
O9 Ga3 Ga4 135.3(3) . . ?
O15 Ga3 Ga4 78.2(3) . . ?
O11 Ga3 Ga4 109.2(3) . . ?
O10 Ga3 Ga4 42.6(3) . . ?
O14 Ga3 Ga4 130.3(3) . . ?
O12 Ga3 Ga2 134.2(3) . . ?
O9 Ga3 Ga2 40.8(3) . . ?
O15 Ga3 Ga2 131.1(3) . . ?
O11 Ga3 Ga2 42.0(3) . . ?
O10 Ga3 Ga2 109.7(3) . . ?
O14 Ga3 Ga2 78.6(3) . . ?
Ga4 Ga3 Ga2 144.08(9) . . ?
O19 Ga4 O17 76.5(5) . . ?
O19 Ga4 O21 94.2(4) . . ?
O17 Ga4 O21 88.4(4) . . ?
O19 Ga4 O12 94.3(4) . . ?
O17 Ga4 O12 98.4(4) . . ?
O21 Ga4 O12 170.1(4) . . ?
O19 Ga4 O10 168.8(4) . . ?
O17 Ga4 O10 94.6(5) . . ?
O21 Ga4 O10 92.3(4) . . ?
O12 Ga4 O10 80.0(4) . . ?
O19 Ga4 O16 96.8(4) . . ?
O17 Ga4 O16 170.4(5) . . ?
O21 Ga4 O16 85.2(4) . . ?
O12 Ga4 O16 88.9(4) . . ?
O10 Ga4 O16 92.8(4) . . ?
O19 Ga4 Ga5 39.1(3) . . ?
O17 Ga4 Ga5 39.9(3) . . ?
O21 Ga4 Ga5 81.0(3) . . ?
O12 Ga4 Ga5 108.8(3) . . ?
O10 Ga4 Ga5 133.8(3) . . ?
O16 Ga4 Ga5 131.5(3) . . ?
O19 Ga4 Ga3 133.9(3) . . ?
O17 Ga4 Ga3 109.8(3) . . ?
O21 Ga4 Ga3 130.7(3) . . ?
O12 Ga4 Ga3 40.0(3) . . ?
O10 Ga4 Ga3 42.6(3) . . ?
O16 Ga4 Ga3 79.8(3) . . ?
Ga5 Ga4 Ga3 141.07(9) . . ?
O19 Ga5 O17 80.5(5) . . ?
O19 Ga5 O20 98.4(5) . . ?
O17 Ga5 O20 176.2(5) . . ?
O19 Ga5 O18 176.6(5) . . ?
O17 Ga5 O18 99.5(5) . . ?
O20 Ga5 O18 81.7(5) . . ?
O19 Ga5 O23 91.6(5) . . ?
O17 Ga5 O23 88.7(5) . . ?
O20 Ga5 O23 87.7(5) . . ?
O18 Ga5 O23 91.8(5) . . ?
O19 Ga5 O22 88.7(5) . . ?
O17 Ga5 O22 90.8(5) . . ?
O20 Ga5 O22 92.8(4) . . ?
O18 Ga5 O22 87.9(4) . . ?
O23 Ga5 O22 179.4(5) . . ?
O19 Ga5 Ga6 140.2(4) . . ?
O17 Ga5 Ga6 137.4(4) . . ?
O20 Ga5 Ga6 42.9(3) . . ?
O18 Ga5 Ga6 40.7(3) . . ?
O23 Ga5 Ga6 80.0(4) . . ?
O22 Ga5 Ga6 100.1(3) . . ?
O19 Ga5 Ga4 41.4(3) . . ?
O17 Ga5 Ga4 41.9(3) . . ?
O20 Ga5 Ga4 138.1(3) . . ?
O18 Ga5 Ga4 137.6(3) . . ?
O23 Ga5 Ga4 101.8(4) . . ?
O22 Ga5 Ga4 78.1(3) . . ?
Ga6 Ga5 Ga4 177.80(10) . . ?
O18 Ga6 O27 101.7(4) . . ?
O18 Ga6 O20 80.9(5) . . ?
O27 Ga6 O20 96.1(4) . . ?
O18 Ga6 O25 92.6(5) . . ?
O27 Ga6 O25 79.9(4) . . ?
O20 Ga6 O25 171.6(4) . . ?
O18 Ga6 O24 90.2(5) . . ?
O27 Ga6 O24 166.9(5) . . ?
O20 Ga6 O24 91.0(5) . . ?
O25 Ga6 O24 94.4(5) . . ?
O18 Ga6 O29 170.7(5) . . ?
O27 Ga6 O29 86.8(5) . . ?
O20 Ga6 O29 94.5(5) . . ?
O25 Ga6 O29 92.6(5) . . ?
O24 Ga6 O29 81.8(5) . . ?
O18 Ga6 Ga5 41.4(3) . . ?
O27 Ga6 Ga5 111.3(3) . . ?
O20 Ga6 Ga5 41.4(3) . . ?
O25 Ga6 Ga5 133.3(3) . . ?
O24 Ga6 Ga5 81.2(4) . . ?
O29 Ga6 Ga5 131.8(4) . . ?
O18 Ga6 Ga7 108.9(3) . . ?
O27 Ga6 Ga7 39.9(3) . . ?
O20 Ga6 Ga7 135.6(3) . . ?
O25 Ga6 Ga7 41.8(3) . . ?
O24 Ga6 Ga7 130.8(4) . . ?
O29 Ga6 Ga7 80.1(4) . . ?
Ga5 Ga6 Ga7 141.56(9) . . ?
O26 Ga7 O27 170.5(5) . . ?
O26 Ga7 O25 92.5(5) . . ?
O27 Ga7 O25 80.9(4) . . ?
O26 Ga7 O28 81.2(5) . . ?
O27 Ga7 O28 93.1(5) . . ?
O25 Ga7 O28 99.9(5) . . ?
O26 Ga7 O31 90.8(5) . . ?
O27 Ga7 O31 96.7(4) . . ?
O25 Ga7 O31 171.1(5) . . ?
O28 Ga7 O31 88.8(5) . . ?
O26 Ga7 O30 95.8(5) . . ?
O27 Ga7 O30 90.8(5) . . ?
O25 Ga7 O30 86.9(4) . . ?
O28 Ga7 O30 172.7(5) . . ?
O31 Ga7 O30 84.6(4) . . ?
O26 Ga7 Ga8 41.6(3) . . ?
O27 Ga7 Ga8 134.2(3) . . ?
O25 Ga7 Ga8 108.4(3) . . ?
O28 Ga7 Ga8 41.7(3) . . ?
O31 Ga7 Ga8 79.4(3) . . ?
O30 Ga7 Ga8 133.4(3) . . ?
O26 Ga7 Ga6 134.1(3) . . ?
O27 Ga7 Ga6 40.7(3) . . ?
O25 Ga7 Ga6 42.1(3) . . ?
O28 Ga7 Ga6 108.1(4) . . ?
O31 Ga7 Ga6 133.0(3) . . ?
O30 Ga7 Ga6 78.8(3) . . ?
Ga8 Ga7 Ga6 140.88(10) . . ?
O35 Ga8 O28 173.2(5) . . ?
O35 Ga8 O26 98.8(4) . . ?
O28 Ga8 O26 79.5(5) . . ?
O35 Ga8 O39 90.9(5) . . ?
O28 Ga8 O39 91.9(5) . . ?
O26 Ga8 O39 166.6(5) . . ?
O35 Ga8 O33 77.8(4) . . ?
O28 Ga8 O33 95.9(5) . . ?
O26 Ga8 O33 100.0(4) . . ?
O39 Ga8 O33 91.0(4) . . ?
O35 Ga8 O32 93.6(4) . . ?
O28 Ga8 O32 92.8(5) . . ?
O26 Ga8 O32 85.0(4) . . ?
O39 Ga8 O32 85.2(4) . . ?
O33 Ga8 O32 170.5(5) . . ?
O35 Ga8 Ga9 39.4(3) . . ?
O28 Ga8 Ga9 135.1(3) . . ?
O26 Ga8 Ga9 112.1(3) . . ?
O39 Ga8 Ga9 81.3(3) . . ?
O33 Ga8 Ga9 40.5(3) . . ?
O32 Ga8 Ga9 130.2(3) . . ?
O35 Ga8 Ga7 137.2(3) . . ?
O28 Ga8 Ga7 42.4(3) . . ?
O26 Ga8 Ga7 39.1(3) . . ?
O39 Ga8 Ga7 129.4(3) . . ?
O33 Ga8 Ga7 110.5(3) . . ?
O32 Ga8 Ga7 78.5(3) . . ?
Ga9 Ga8 Ga7 143.22(9) . . ?
O35 Ga9 O34 178.0(4) . . ?
O35 Ga9 O36 101.3(5) . . ?
O34 Ga9 O36 80.0(5) . . ?
O35 Ga9 O33 79.7(5) . . ?
O34 Ga9 O33 99.2(5) . . ?
O36 Ga9 O33 175.4(4) . . ?
O35 Ga9 O40 88.4(5) . . ?
O34 Ga9 O40 90.0(5) . . ?
O36 Ga9 O40 92.8(5) . . ?
O33 Ga9 O40 91.7(5) . . ?
O35 Ga9 O37 89.2(4) . . ?
O34 Ga9 O37 92.4(4) . . ?
O36 Ga9 O37 90.1(4) . . ?
O33 Ga9 O37 85.5(4) . . ?
O40 Ga9 O37 176.6(5) . . ?
O35 Ga9 Ga10 140.1(3) . . ?
O34 Ga9 Ga10 41.6(3) . . ?
O36 Ga9 Ga10 41.0(3) . . ?
O33 Ga9 Ga10 136.8(3) . . ?
O40 Ga9 Ga10 103.0(4) . . ?
O37 Ga9 Ga10 80.4(3) . . ?
O35 Ga9 Ga8 39.3(3) . . ?
O34 Ga9 Ga8 139.1(3) . . ?
O36 Ga9 Ga8 139.4(3) . . ?
O33 Ga9 Ga8 42.5(3) . . ?
O40 Ga9 Ga8 79.7(4) . . ?
O37 Ga9 Ga8 96.9(3) . . ?
Ga10 Ga9 Ga8 177.25(10) . . ?
O36 Ga10 O43 94.1(5) . . ?
O36 Ga10 O34 78.4(4) . . ?
O43 Ga10 O34 96.8(5) . . ?
O36 Ga10 O41 171.5(4) . . ?
O43 Ga10 O41 80.1(5) . . ?
O34 Ga10 O41 96.1(5) . . ?
O36 Ga10 O38 94.6(5) . . ?
O43 Ga10 O38 167.9(5) . . ?
O34 Ga10 O38 93.2(5) . . ?
O41 Ga10 O38 92.1(5) . . ?
O36 Ga10 O45 95.2(5) . . ?
O43 Ga10 O45 87.1(5) . . ?
O34 Ga10 O45 172.7(5) . . ?
O41 Ga10 O45 90.6(5) . . ?
O38 Ga10 O45 83.8(5) . . ?
O36 Ga10 Ga9 40.4(3) . . ?
O43 Ga10 Ga9 107.9(4) . . ?
O34 Ga10 Ga9 40.4(3) . . ?
O41 Ga10 Ga9 135.7(4) . . ?
O38 Ga10 Ga9 84.1(4) . . ?
O45 Ga10 Ga9 132.4(4) . . ?
O36 Ga10 Ga11 134.0(3) . . ?
O43 Ga10 Ga11 40.6(4) . . ?
O34 Ga10 Ga11 108.4(3) . . ?
O41 Ga10 Ga11 41.5(3) . . ?
O38 Ga10 Ga11 129.2(4) . . ?
O45 Ga10 Ga11 78.6(4) . . ?
Ga9 Ga10 Ga11 140.42(10) . . ?
O42 Ga11 O43 173.4(5) . . ?
O42 Ga11 O44 80.4(5) . . ?
O43 Ga11 O44 96.4(5) . . ?
O42 Ga11 O41 94.8(5) . . ?
O43 Ga11 O41 79.8(5) . . ?
O44 Ga11 O41 98.3(5) . . ?
O42 Ga11 O47 90.1(5) . . ?
O43 Ga11 O47 95.7(5) . . ?
O44 Ga11 O47 89.9(5) . . ?
O41 Ga11 O47 171.0(5) . . ?
O42 Ga11 O46 94.1(5) . . ?
O43 Ga11 O46 89.9(5) . . ?
O44 Ga11 O46 169.8(5) . . ?
O41 Ga11 O46 90.7(5) . . ?
O47 Ga11 O46 81.5(5) . . ?
O42 Ga11 Ga12 41.3(4) . . ?
O43 Ga11 Ga12 136.8(4) . . ?
O44 Ga11 Ga12 41.2(4) . . ?
O41 Ga11 Ga12 108.7(4) . . ?
O47 Ga11 Ga12 80.0(4) . . ?
O46 Ga11 Ga12 130.9(4) . . ?
O42 Ga11 Ga10 135.1(4) . . ?
O43 Ga11 Ga10 40.5(3) . . ?
O44 Ga11 Ga10 109.4(4) . . ?
O41 Ga11 Ga10 41.3(4) . . ?
O47 Ga11 Ga10 132.1(4) . . ?
O46 Ga11 Ga10 80.5(4) . . ?
Ga12 Ga11 Ga10 142.02(13) . . ?
O49 Ga12 O44 96.1(5) . . ?
O49 Ga12 O55 92.2(5) . . ?
O44 Ga12 O55 95.2(5) . . ?
O49 Ga12 O42 99.9(5) . . ?
O44 Ga12 O42 79.5(5) . . ?
O55 Ga12 O42 167.2(6) . . ?
O49 Ga12 O48 169.7(6) . . ?
O44 Ga12 O48 92.7(6) . . ?
O55 Ga12 O48 81.7(6) . . ?
O42 Ga12 O48 86.9(6) . . ?
O49 Ga12 O51 78.6(6) . . ?
O44 Ga12 O51 169.8(5) . . ?
O55 Ga12 O51 93.8(5) . . ?
O42 Ga12 O51 92.8(5) . . ?
O48 Ga12 O51 93.5(6) . . ?
O49 Ga12 Ga13 40.4(4) . . ?
O44 Ga12 Ga13 136.0(4) . . ?
O55 Ga12 Ga13 83.4(4) . . ?
O42 Ga12 Ga13 108.6(4) . . ?
O48 Ga12 Ga13 130.0(4) . . ?
O51 Ga12 Ga13 40.5(4) . . ?
O49 Ga12 Ga11 110.3(4) . . ?
O44 Ga12 Ga11 41.8(4) . . ?
O55 Ga12 Ga11 131.3(4) . . ?
O42 Ga12 Ga11 39.7(4) . . ?
O48 Ga12 Ga11 79.9(4) . . ?
O51 Ga12 Ga11 131.9(4) . . ?
Ga13 Ga12 Ga11 140.71(11) . . ?
O50 Ga13 O51 178.5(6) . . ?
O50 Ga13 O49 101.4(6) . . ?
O51 Ga13 O49 80.1(6) . . ?
O50 Ga13 O52 82.3(6) . . ?
O51 Ga13 O52 96.2(6) . . ?
O49 Ga13 O52 175.2(6) . . ?
O50 Ga13 O56 91.3(6) . . ?
O51 Ga13 O56 88.9(6) . . ?
O49 Ga13 O56 89.0(5) . . ?
O52 Ga13 O56 93.9(6) . . ?
O50 Ga13 O53 90.7(6) . . ?
O51 Ga13 O53 89.1(6) . . ?
O49 Ga13 O53 89.7(5) . . ?
O52 Ga13 O53 87.2(5) . . ?
O56 Ga13 O53 177.8(6) . . ?
O50 Ga13 Ga12 138.4(4) . . ?
O51 Ga13 Ga12 43.1(4) . . ?
O49 Ga13 Ga12 39.4(4) . . ?
O52 Ga13 Ga12 137.8(5) . . ?
O56 Ga13 Ga12 77.9(4) . . ?
O53 Ga13 Ga12 100.0(4) . . ?
O50 Ga13 Ga14 42.7(4) . . ?
O51 Ga13 Ga14 135.8(4) . . ?
O49 Ga13 Ga14 141.4(4) . . ?
O52 Ga13 Ga14 41.3(4) . . ?
O56 Ga13 Ga14 102.8(4) . . ?
O53 Ga13 Ga14 79.3(4) . . ?
Ga12 Ga13 Ga14 178.80(15) . . ?
O57 Ga14 O59 82.4(6) . . ?
O57 Ga14 O52 174.2(6) . . ?
O59 Ga14 O52 93.8(6) . . ?
O57 Ga14 O54 90.7(6) . . ?
O59 Ga14 O54 169.0(6) . . ?
O52 Ga14 O54 93.7(6) . . ?
O57 Ga14 O50 98.5(6) . . ?
O59 Ga14 O50 101.5(5) . . ?
O52 Ga14 O50 78.0(6) . . ?
O54 Ga14 O50 88.0(5) . . ?
O57 Ga14 O61 93.1(6) . . ?
O59 Ga14 O61 86.4(6) . . ?
O52 Ga14 O61 90.9(6) . . ?
O54 Ga14 O61 85.4(6) . . ?
O50 Ga14 O61 166.7(6) . . ?
O57 Ga14 Ga15 42.5(4) . . ?
O59 Ga14 Ga15 42.4(4) . . ?
O52 Ga14 Ga15 134.9(4) . . ?
O54 Ga14 Ga15 128.2(5) . . ?
O50 Ga14 Ga15 114.5(4) . . ?
O61 Ga14 Ga15 78.5(5) . . ?
O57 Ga14 Ga13 136.9(4) . . ?
O59 Ga14 Ga13 108.4(4) . . ?
O52 Ga14 Ga13 40.5(4) . . ?
O54 Ga14 Ga13 82.5(4) . . ?
O50 Ga14 Ga13 39.1(4) . . ?
O61 Ga14 Ga13 128.3(5) . . ?
Ga15 Ga14 Ga13 143.86(11) . . ?
O58 Ga15 O60 77.5(6) . . ?
O58 Ga15 O59 172.2(6) . . ?
O60 Ga15 O59 97.5(6) . . ?
O58 Ga15 O57 96.2(6) . . ?
O60 Ga15 O57 99.2(5) . . ?
O59 Ga15 O57 78.6(6) . . ?
O58 Ga15 O62 94.9(6) . . ?
O60 Ga15 O62 168.6(6) . . ?
O59 Ga15 O62 90.9(6) . . ?
O57 Ga15 O62 90.0(5) . . ?
O58 Ga15 O63 92.4(6) . . ?
O60 Ga15 O63 87.8(6) . . ?
O59 Ga15 O63 93.4(6) . . ?
O57 Ga15 O63 169.9(6) . . ?
O62 Ga15 O63 84.0(5) . . ?
O58 Ga15 Ga16 40.1(4) . . ?
O60 Ga15 Ga16 39.7(4) . . ?
O59 Ga15 Ga16 136.4(4) . . ?
O57 Ga15 Ga16 110.2(4) . . ?
O62 Ga15 Ga16 130.4(4) . . ?
O63 Ga15 Ga16 79.9(4) . . ?
O58 Ga15 Ga14 135.1(4) . . ?
O60 Ga15 Ga14 111.3(4) . . ?
O59 Ga15 Ga14 41.0(4) . . ?
O57 Ga15 Ga14 39.9(4) . . ?
O62 Ga15 Ga14 80.1(4) . . ?
O63 Ga15 Ga14 130.6(5) . . ?
Ga16 Ga15 Ga14 142.69(12) . . ?
O60 Ga16 O58 79.8(6) . . ?
O60 Ga16 O67 170.1(6) . . ?
O58 Ga16 O67 96.8(6) . . ?
O60 Ga16 O69 92.5(6) . . ?
O58 Ga16 O69 168.6(7) . . ?
O67 Ga16 O69 92.2(6) . . ?
O60 Ga16 O65 93.9(6) . . ?
O58 Ga16 O65 97.8(6) . . ?
O67 Ga16 O65 77.3(7) . . ?
O69 Ga16 O65 91.1(6) . . ?
O60 Ga16 O64 94.5(6) . . ?
O58 Ga16 O64 88.4(6) . . ?
O67 Ga16 O64 94.6(7) . . ?
O69 Ga16 O64 83.8(6) . . ?
O65 Ga16 O64 170.3(6) . . ?
O60 Ga16 Ga15 41.2(4) . . ?
O58 Ga16 Ga15 40.9(4) . . ?
O67 Ga16 Ga15 137.3(5) . . ?
O69 Ga16 Ga15 129.0(5) . . ?
O65 Ga16 Ga15 108.3(4) . . ?
O64 Ga16 Ga15 81.2(5) . . ?
O60 Ga16 Ga17 133.4(4) . . ?
O58 Ga16 Ga17 108.0(4) . . ?
O67 Ga16 Ga17 38.8(5) . . ?
O69 Ga16 Ga17 83.4(5) . . ?
O65 Ga16 Ga17 40.1(4) . . ?
O64 Ga16 Ga17 130.7(5) . . ?
Ga15 Ga16 Ga17 140.10(11) . . ?
O67 Ga17 O66 175.3(6) . . ?
O67 Ga17 O65 80.8(7) . . ?
O66 Ga17 O65 97.5(6) . . ?
O67 Ga17 O68 100.1(7) . . ?
O66 Ga17 O68 81.9(6) . . ?
O65 Ga17 O68 175.9(6) . . ?
O67 Ga17 O70 85.6(6) . . ?
O66 Ga17 O70 90.1(5) . . ?
O65 Ga17 O70 90.1(6) . . ?
O68 Ga17 O70 94.0(6) . . ?
O67 Ga17 O71 94.0(6) . . ?
O66 Ga17 O71 90.3(6) . . ?
O65 Ga17 O71 88.1(6) . . ?
O68 Ga17 O71 87.9(6) . . ?
O70 Ga17 O71 178.1(6) . . ?
O67 Ga17 Ga16 40.2(5) . . ?
O66 Ga17 Ga16 137.0(4) . . ?
O65 Ga17 Ga16 42.4(5) . . ?
O68 Ga17 Ga16 139.4(5) . . ?
O70 Ga17 Ga16 77.9(4) . . ?
O71 Ga17 Ga16 100.6(4) . . ?
O67 Ga17 Ga18 141.2(5) . . ?
O66 Ga17 Ga18 41.6(4) . . ?
O65 Ga17 Ga18 136.6(5) . . ?
O68 Ga17 Ga18 41.7(5) . . ?
O70 Ga17 Ga18 101.2(4) . . ?
O71 Ga17 Ga18 80.2(4) . . ?
Ga16 Ga17 Ga18 178.48(12) . . ?
O73 Ga18 O75 76.5(6) . . ?
O73 Ga18 O77 89.9(6) . . ?
O75 Ga18 O77 92.7(6) . . ?
O73 Ga18 O68 96.8(6) . . ?
O75 Ga18 O68 171.2(6) . . ?
O77 Ga18 O68 93.1(6) . . ?
O73 Ga18 O66 99.8(6) . . ?
O75 Ga18 O66 96.4(5) . . ?
O77 Ga18 O66 168.0(6) . . ?
O68 Ga18 O66 78.9(6) . . ?
O73 Ga18 O72 166.8(7) . . ?
O75 Ga18 O72 96.2(6) . . ?
O77 Ga18 O72 79.2(6) . . ?
O68 Ga18 O72 91.4(6) . . ?
O66 Ga18 O72 91.9(6) . . ?
O73 Ga18 Ga17 108.9(4) . . ?
O75 Ga18 Ga17 135.9(4) . . ?
O77 Ga18 Ga17 130.2(4) . . ?
O68 Ga18 Ga17 40.6(5) . . ?
O66 Ga18 Ga17 39.7(4) . . ?
O72 Ga18 Ga17 84.0(5) . . ?
O73 Ga18 Ga19 39.0(4) . . ?
O75 Ga18 Ga19 39.6(4) . . ?
O77 Ga18 Ga19 82.0(5) . . ?
O68 Ga18 Ga19 135.1(4) . . ?
O66 Ga18 Ga19 110.0(4) . . ?
O72 Ga18 Ga19 130.5(5) . . ?
Ga17 Ga18 Ga19 140.04(11) . . ?
O73 Ga19 O76 169.1(6) . . ?
O73 Ga19 O75 78.7(6) . . ?
O76 Ga19 O75 93.6(5) . . ?
O73 Ga19 O79 97.7(6) . . ?
O76 Ga19 O79 91.0(6) . . ?
O75 Ga19 O79 170.7(6) . . ?
O73 Ga19 O74 91.4(6) . . ?
O76 Ga19 O74 82.2(5) . . ?
O75 Ga19 O74 99.1(5) . . ?
O79 Ga19 O74 89.5(5) . . ?
O73 Ga19 O78 92.2(6) . . ?
O76 Ga19 O78 94.8(6) . . ?
O75 Ga19 O78 84.9(5) . . ?
O79 Ga19 O78 86.7(5) . . ?
O74 Ga19 O78 175.1(6) . . ?
O73 Ga19 Ga20 133.4(4) . . ?
O76 Ga19 Ga20 41.9(4) . . ?
O75 Ga19 Ga20 108.5(4) . . ?
O79 Ga19 Ga20 80.2(4) . . ?
O74 Ga19 Ga20 42.3(4) . . ?
O78 Ga19 Ga20 133.6(4) . . ?
O73 Ga19 Ga18 39.9(4) . . ?
O76 Ga19 Ga18 134.1(4) . . ?
O75 Ga19 Ga18 40.9(4) . . ?
O79 Ga19 Ga18 132.9(4) . . ?
O74 Ga19 Ga18 106.8(4) . . ?
O78 Ga19 Ga18 78.2(4) . . ?
Ga20 Ga19 Ga18 139.95(14) . . ?
O3 Ga20 O76 98.9(5) . . ?
O3 Ga20 O74 96.8(5) . . ?
O76 Ga20 O74 80.4(5) . . ?
O3 Ga20 O1 78.5(5) . . ?
O76 Ga20 O1 94.7(5) . . ?
O74 Ga20 O1 172.7(5) . . ?
O3 Ga20 O5 90.9(5) . . ?
O76 Ga20 O5 169.0(5) . . ?
O74 Ga20 O5 93.4(5) . . ?
O1 Ga20 O5 92.2(5) . . ?
O3 Ga20 O80 169.4(6) . . ?
O76 Ga20 O80 87.1(5) . . ?
O74 Ga20 O80 92.8(5) . . ?
O1 Ga20 O80 92.4(6) . . ?
O5 Ga20 O80 84.1(5) . . ?
O3 Ga20 Ga1 39.5(4) . . ?
O76 Ga20 Ga1 109.2(4) . . ?
O74 Ga20 Ga1 135.4(4) . . ?
O1 Ga20 Ga1 41.2(4) . . ?
O5 Ga20 Ga1 81.6(4) . . ?
O80 Ga20 Ga1 130.2(4) . . ?
O3 Ga20 Ga19 110.1(4) . . ?
O76 Ga20 Ga19 39.9(4) . . ?
O74 Ga20 Ga19 42.5(4) . . ?
O1 Ga20 Ga19 133.8(4) . . ?
O5 Ga20 Ga19 131.4(4) . . ?
O80 Ga20 Ga19 80.0(4) . . ?
Ga1 Ga20 Ga19 141.10(10) . . ?
C1 O1 Ga1 120.9(13) . . ?
C1 O1 Ga20 128.2(13) . . ?
Ga1 O1 Ga20 96.3(6) . . ?
C3 O2 Ga1 122.5(13) . . ?
C3 O2 Ga2 136.5(13) . . ?
Ga1 O2 Ga2 100.2(6) . . ?
C4 O3 Ga1 125.8(12) . . ?
C4 O3 Ga20 131.4(12) . . ?
Ga1 O3 Ga20 98.8(6) . . ?
C6 O4 Ga1 118.3(9) . . ?
C6 O4 Ga2 129.7(9) . . ?
Ga1 O4 Ga2 98.2(5) . . ?
C7 O5 Ga20 127.5(14) . . ?
C7 O6 Ga1 128.9(16) . . ?
C9 O7 Ga1 124.8(13) . . ?
C9 O8 Ga2 128.5(12) . . ?
C11 O9 Ga3 123.4(9) . . ?
C11 O9 Ga2 126.2(9) . . ?
Ga3 O9 Ga2 99.1(5) . . ?
C13 O10 Ga3 122.1(10) . . ?
C13 O10 Ga4 127.8(9) . . ?
Ga3 O10 Ga4 94.7(4) . . ?
C14 O11 Ga2 124.0(9) . . ?
C14 O11 Ga3 121.0(9) . . ?
Ga2 O11 Ga3 95.8(4) . . ?
C16 O12 Ga3 122.7(10) . . ?
C16 O12 Ga4 127.2(10) . . ?
Ga3 O12 Ga4 97.8(4) . . ?
C17 O13 Ga2 128.7(12) . . ?
C17 O14 Ga3 130.5(13) . . ?
C19 O15 Ga3 131.9(11) . . ?
C19 O16 Ga4 127.7(11) . . ?
C21 O17 Ga5 127.0(12) . . ?
C21 O17 Ga4 127.4(11) . . ?
Ga5 O17 Ga4 98.2(5) . . ?
C23 O18 Ga6 137.9(10) . . ?
C23 O18 Ga5 119.8(10) . . ?
Ga6 O18 Ga5 97.9(5) . . ?
C24 O19 Ga5 120.4(11) . . ?
C24 O19 Ga4 129.0(10) . . ?
Ga5 O19 Ga4 99.6(5) . . ?
C26 O20 Ga5 126.5(13) . . ?
C26 O20 Ga6 137.4(14) . . ?
Ga5 O20 Ga6 95.7(5) . . ?
C27 O21 Ga4 127.7(10) . . ?
C27 O22 Ga5 130.3(12) . . ?
C29 O23 Ga5 129.5(15) . . ?
C29 O24 Ga6 123.5(12) . . ?
C31 O25 Ga7 124.4(10) . . ?
C31 O25 Ga6 124.2(10) . . ?
Ga7 O25 Ga6 96.0(5) . . ?
C33 O26 Ga7 122.4(9) . . ?
C33 O26 Ga8 125.4(9) . . ?
Ga7 O26 Ga8 99.3(5) . . ?
C34 O27 Ga7 120.5(10) . . ?
C34 O27 Ga6 129.4(10) . . ?
Ga7 O27 Ga6 99.4(5) . . ?
C36 O28 Ga8 123.6(10) . . ?
C36 O28 Ga7 121.5(10) . . ?
Ga8 O28 Ga7 95.9(5) . . ?
C37 O29 Ga6 129.9(16) . . ?
C37 O30 Ga7 124.8(14) . . ?
C39 O31 Ga7 127.9(11) . . ?
C39 O32 Ga8 132.7(12) . . ?
C41 O33 Ga9 125.9(10) . . ?
C41 O33 Ga8 130.7(10) . . ?
Ga9 O33 Ga8 97.0(5) . . ?
C43 O34 Ga9 122.2(10) . . ?
C43 O34 Ga10 129.0(10) . . ?
Ga9 O34 Ga10 98.0(5) . . ?
C44 O35 Ga8 139.6(10) . . ?
C44 O35 Ga9 117.6(9) . . ?
Ga8 O35 Ga9 101.2(5) . . ?
C46 O36 Ga9 116.8(10) . . ?
C46 O36 Ga10 127.3(10) . . ?
Ga9 O36 Ga10 98.6(5) . . ?
C47 O37 Ga9 123.9(13) . . ?
C47 O38 Ga10 121.8(12) . . ?
C49 O39 Ga8 126.2(12) . . ?
C49 O40 Ga9 130.5(13) . . ?
C51 O41 Ga10 125.3(10) . . ?
C51 O41 Ga11 121.7(11) . . ?
Ga10 O41 Ga11 97.2(5) . . ?
C53 O42 Ga11 120.0(11) . . ?
C53 O42 Ga12 130.4(11) . . ?
Ga11 O42 Ga12 99.0(5) . . ?
C54 O43 Ga10 127.7(11) . . ?
C54 O43 Ga11 119.0(10) . . ?
Ga10 O43 Ga11 98.9(5) . . ?
C56 O44 Ga12 123.9(11) . . ?
C56 O44 Ga11 122.2(12) . . ?
Ga12 O44 Ga11 97.0(5) . . ?
C57 O45 Ga10 132.8(15) . . ?
C57 O46 Ga11 127.8(16) . . ?
C59 O47 Ga11 125.3(14) . . ?
C59 O48 Ga12 133.9(17) . . ?
C61 O49 Ga12 140.6(12) . . ?
C61 O49 Ga13 115.1(12) . . ?
Ga12 O49 Ga13 100.2(6) . . ?
C63 O50 Ga13 132.8(13) . . ?
C63 O50 Ga14 123.1(12) . . ?
Ga13 O50 Ga14 98.2(6) . . ?
C64 O51 Ga13 128.2(13) . . ?
C64 O51 Ga12 122.0(13) . . ?
Ga13 O51 Ga12 96.4(6) . . ?
C66 O52 Ga13 118.7(15) . . ?
C66 O52 Ga14 142.9(16) . . ?
Ga13 O52 Ga14 98.3(7) . . ?
C67 O53 Ga13 120.1(15) . . ?
C67 O54 Ga14 122.3(16) . . ?
C69 O55 Ga12 127.2(16) . . ?
C69 O56 Ga13 126.8(16) . . ?
C71 O57 Ga14 125.7(12) . . ?
C71 O57 Ga15 117.6(12) . . ?
Ga14 O57 Ga15 97.7(6) . . ?
C73 O58 Ga16 128.4(13) . . ?
C73 O58 Ga15 120.0(12) . . ?
Ga16 O58 Ga15 99.0(7) . . ?
C74 O59 Ga14 126.5(12) . . ?
C74 O59 Ga15 121.4(12) . . ?
Ga14 O59 Ga15 96.6(6) . . ?
C76 O60 Ga16 133.7(13) . . ?
C76 O60 Ga15 116.2(12) . . ?
Ga16 O60 Ga15 99.1(6) . . ?
C77 O61 Ga14 124.2(16) . . ?
C77 O62 Ga15 125.8(18) . . ?
C79 O63 Ga15 118.3(14) . . ?
C79 O64 Ga16 118.2(15) . . ?
C81 O65 Ga17 120.7(14) . . ?
C81 O65 Ga16 131.4(14) . . ?
Ga17 O65 Ga16 97.5(7) . . ?
C83 O66 Ga17 124.6(12) . . ?
C83 O66 Ga18 132.2(12) . . ?
Ga17 O66 Ga18 98.7(6) . . ?
C84 O67 Ga17 127.3(16) . . ?
C84 O67 Ga16 130.8(16) . . ?
Ga17 O67 Ga16 101.1(8) . . ?
C86 O68 Ga17 125.7(15) . . ?
C86 O68 Ga18 134.4(15) . . ?
Ga17 O68 Ga18 97.7(7) . . ?
C87 O69 Ga16 118.5(14) . . ?
C87 O70 Ga17 117.4(13) . . ?
C89 O71 Ga17 113.4(14) . . ?
C89 O72 Ga18 119.2(16) . . ?
C91 O73 Ga19 118.7(12) . . ?
C91 O73 Ga18 131.1(13) . . ?
Ga19 O73 Ga18 101.2(7) . . ?
C93 O74 Ga20 123.7(12) . . ?
C93 O74 Ga19 122.9(12) . . ?
Ga20 O74 Ga19 95.2(6) . . ?
C94 O75 Ga19 123.3(12) . . ?
C94 O75 Ga18 122.4(12) . . ?
Ga19 O75 Ga18 99.5(6) . . ?
C96 O76 Ga19 120.6(11) . . ?
C96 O76 Ga20 128.8(11) . . ?
Ga19 O76 Ga20 98.3(6) . . ?
C97 O77 Ga18 126.5(14) . . ?
C97 O78 Ga19 122.9(12) . . ?
C99 O79 Ga19 134.1(14) . . ?
C99 O80 Ga20 129.3(14) . . ?
C2 C1 O1 112(2) . . ?
C2 C1 H1A 109.1 . . ?
O1 C1 H1A 109.1 . . ?
C2 C1 H1B 109.1 . . ?
O1 C1 H1B 109.1 . . ?
H1A C1 H1B 107.9 . . ?
C1 C2 C3 119(2) . . ?
C1 C2 H2A 107.5 . . ?
C3 C2 H2A 107.5 . . ?
C1 C2 H2B 107.5 . . ?
C3 C2 H2B 107.5 . . ?
H2A C2 H2B 107.0 . . ?
O2 C3 C2 116.9(18) . . ?
O2 C3 H3A 108.1 . . ?
C2 C3 H3A 108.1 . . ?
O2 C3 H3B 108.1 . . ?
C2 C3 H3B 108.1 . . ?
H3A C3 H3B 107.3 . . ?
O3 C4 C5 120.6(17) . . ?
O3 C4 H4A 107.2 . . ?
C5 C4 H4A 107.2 . . ?
O3 C4 H4B 107.2 . . ?
C5 C4 H4B 107.2 . . ?
H4A C4 H4B 106.8 . . ?
C6 C5 C4 115.0(17) . . ?
C6 C5 H5A 108.5 . . ?
C4 C5 H5A 108.5 . . ?
C6 C5 H5B 108.5 . . ?
C4 C5 H5B 108.5 . . ?
H5A C5 H5B 107.5 . . ?
O4 C6 C5 111.9(14) . . ?
O4 C6 H6A 109.2 . . ?
C5 C6 H6A 109.2 . . ?
O4 C6 H6B 109.2 . . ?
C5 C6 H6B 109.2 . . ?
H6A C6 H6B 107.9 . . ?
O6 C7 O5 122(2) . . ?
O6 C7 C8 123(2) . . ?
O5 C7 C8 115(2) . . ?
C7 C8 H8A 109.5 . . ?
C7 C8 H8B 109.5 . . ?
H8A C8 H8B 109.5 . . ?
C7 C8 H8C 109.5 . . ?
H8A C8 H8C 109.5 . . ?
H8B C8 H8C 109.5 . . ?
O8 C9 O7 126.3(18) . . ?
O8 C9 C10 119.8(18) . . ?
O7 C9 C10 113.5(18) . . ?
C9 C10 H10A 109.5 . . ?
C9 C10 H10B 109.5 . . ?
H10A C10 H10B 109.5 . . ?
C9 C10 H10C 109.5 . . ?
H10A C10 H10C 109.5 . . ?
H10B C10 H10C 109.5 . . ?
O9 C11 C12 110.5(12) . . ?
O9 C11 H11A 109.5 . . ?
C12 C11 H11A 109.5 . . ?
O9 C11 H11B 109.5 . . ?
C12 C11 H11B 109.5 . . ?
H11A C11 H11B 108.1 . . ?
C13 C12 C11 114.2(14) . . ?
C13 C12 H12A 108.7 . . ?
C11 C12 H12A 108.7 . . ?
C13 C12 H12B 108.7 . . ?
C11 C12 H12B 108.7 . . ?
H12A C12 H12B 107.6 . . ?
O10 C13 C12 113.1(13) . . ?
O10 C13 H13A 109.0 . . ?
C12 C13 H13A 109.0 . . ?
O10 C13 H13B 109.0 . . ?
C12 C13 H13B 109.0 . . ?
H13A C13 H13B 107.8 . . ?
O11 C14 C15 111.3(13) . . ?
O11 C14 H14A 109.4 . . ?
C15 C14 H14A 109.4 . . ?
O11 C14 H14B 109.4 . . ?
C15 C14 H14B 109.4 . . ?
H14A C14 H14B 108.0 . . ?
C16 C15 C14 110.4(14) . . ?
C16 C15 H15A 109.6 . . ?
C14 C15 H15A 109.6 . . ?
C16 C15 H15B 109.6 . . ?
C14 C15 H15B 109.6 . . ?
H15A C15 H15B 108.1 . . ?
O12 C16 C15 113.2(13) . . ?
O12 C16 H16A 108.9 . . ?
C15 C16 H16A 108.9 . . ?
O12 C16 H16B 108.9 . . ?
C15 C16 H16B 108.9 . . ?
H16A C16 H16B 107.7 . . ?
O14 C17 O13 121.8(18) . . ?
O14 C17 C18 123.2(19) . . ?
O13 C17 C18 115.0(17) . . ?
C17 C18 H18A 109.5 . . ?
C17 C18 H18B 109.5 . . ?
H18A C18 H18B 109.5 . . ?
C17 C18 H18C 109.5 . . ?
H18A C18 H18C 109.5 . . ?
H18B C18 H18C 109.5 . . ?
O15 C19 O16 121.2(16) . . ?
O15 C19 C20 123.5(16) . . ?
O16 C19 C20 114.7(15) . . ?
C19 C20 H20A 109.5 . . ?
C19 C20 H20B 109.5 . . ?
H20A C20 H20B 109.5 . . ?
C19 C20 H20C 109.5 . . ?
H20A C20 H20C 109.5 . . ?
H20B C20 H20C 109.5 . . ?
O17 C21 C22 113.4(19) . . ?
O17 C21 H21A 108.9 . . ?
C22 C21 H21A 108.9 . . ?
O17 C21 H21B 108.9 . . ?
C22 C21 H21B 108.9 . . ?
H21A C21 H21B 107.7 . . ?
C21 C22 C23 135(2) . . ?
C21 C22 H22A 103.5 . . ?
C23 C22 H22A 103.5 . . ?
C21 C22 H22B 103.5 . . ?
C23 C22 H22B 103.5 . . ?
H22A C22 H22B 105.3 . . ?
C22 C23 O18 119.2(18) . . ?
C22 C23 H23A 107.5 . . ?
O18 C23 H23A 107.5 . . ?
C22 C23 H23B 107.5 . . ?
O18 C23 H23B 107.5 . . ?
H23A C23 H23B 107.0 . . ?
O19 C24 C25 117.5(17) . . ?
O19 C24 H24A 107.9 . . ?
C25 C24 H24A 107.9 . . ?
O19 C24 H24B 107.9 . . ?
C25 C24 H24B 107.9 . . ?
H24A C24 H24B 107.2 . . ?
C24 C25 C26 118.5(18) . . ?
C24 C25 H25A 107.7 . . ?
C26 C25 H25A 107.7 . . ?
C24 C25 H25B 107.7 . . ?
C26 C25 H25B 107.7 . . ?
H25A C25 H25B 107.1 . . ?
O20 C26 C25 119.0(19) . . ?
O20 C26 H26A 107.6 . . ?
C25 C26 H26A 107.6 . . ?
O20 C26 H26B 107.6 . . ?
C25 C26 H26B 107.6 . . ?
H26A C26 H26B 107.0 . . ?
O22 C27 O21 120.7(15) . . ?
O22 C27 C28 125.8(17) . . ?
O21 C27 C28 113.4(14) . . ?
C27 C28 H28A 109.5 . . ?
C27 C28 H28B 109.5 . . ?
H28A C28 H28B 109.5 . . ?
C27 C28 H28C 109.5 . . ?
H28A C28 H28C 109.5 . . ?
H28B C28 H28C 109.5 . . ?
O23 C29 O24 125(2) . . ?
O23 C29 C30 125(2) . . ?
O24 C29 C30 109.9(18) . . ?
C29 C30 H30A 109.5 . . ?
C29 C30 H30B 109.5 . . ?
H30A C30 H30B 109.5 . . ?
C29 C30 H30C 109.5 . . ?
H30A C30 H30C 109.5 . . ?
H30B C30 H30C 109.5 . . ?
O25 C31 C32 110.9(14) . . ?
O25 C31 H31A 109.5 . . ?
C32 C31 H31A 109.5 . . ?
O25 C31 H31B 109.5 . . ?
C32 C31 H31B 109.5 . . ?
H31A C31 H31B 108.0 . . ?
C33 C32 C31 112.9(14) . . ?
C33 C32 H32A 109.0 . . ?
C31 C32 H32A 109.0 . . ?
C33 C32 H32B 109.0 . . ?
C31 C32 H32B 109.0 . . ?
H32A C32 H32B 107.8 . . ?
O26 C33 C32 115.5(13) . . ?
O26 C33 H33A 108.4 . . ?
C32 C33 H33A 108.4 . . ?
O26 C33 H33B 108.4 . . ?
C32 C33 H33B 108.4 . . ?
H33A C33 H33B 107.5 . . ?
O27 C34 C35 112.5(14) . . ?
O27 C34 H34A 109.1 . . ?
C35 C34 H34A 109.1 . . ?
O27 C34 H34B 109.1 . . ?
C35 C34 H34B 109.1 . . ?
H34A C34 H34B 107.8 . . ?
C34 C35 C36 110.7(15) . . ?
C34 C35 H35A 109.5 . . ?
C36 C35 H35A 109.5 . . ?
C34 C35 H35B 109.5 . . ?
C36 C35 H35B 109.5 . . ?
H35A C35 H35B 108.1 . . ?
O28 C36 C35 107.8(13) . . ?
O28 C36 H36A 110.1 . . ?
C35 C36 H36A 110.1 . . ?
O28 C36 H36B 110.1 . . ?
C35 C36 H36B 110.1 . . ?
H36A C36 H36B 108.5 . . ?
O29 C37 O30 123(2) . . ?
O29 C37 C38 126(2) . . ?
O30 C37 C38 106(2) . . ?
C37 C38 H38A 109.5 . . ?
C37 C38 H38B 109.5 . . ?
H38A C38 H38B 109.5 . . ?
C37 C38 H38C 109.5 . . ?
H38A C38 H38C 109.5 . . ?
H38B C38 H38C 109.5 . . ?
O32 C39 O31 119.3(17) . . ?
O32 C39 C40 124.0(17) . . ?
O31 C39 C40 116.5(17) . . ?
C39 C40 H40A 109.5 . . ?
C39 C40 H40B 109.5 . . ?
H40A C40 H40B 109.5 . . ?
C39 C40 H40C 109.5 . . ?
H40A C40 H40C 109.5 . . ?
H40B C40 H40C 109.5 . . ?
O33 C41 C42 115.6(18) . . ?
O33 C41 H41A 108.4 . . ?
C42 C41 H41A 108.4 . . ?
O33 C41 H41B 108.4 . . ?
C42 C41 H41B 108.4 . . ?
H41A C41 H41B 107.4 . . ?
C41 C42 C43 126(2) . . ?
C41 C42 H42A 105.7 . . ?
C43 C42 H42A 105.7 . . ?
C41 C42 H42B 105.7 . . ?
C43 C42 H42B 105.7 . . ?
H42A C42 H42B 106.2 . . ?
O34 C43 C42 110.9(17) . . ?
O34 C43 H43A 109.5 . . ?
C42 C43 H43A 109.5 . . ?
O34 C43 H43B 109.5 . . ?
C42 C43 H43B 109.5 . . ?
H43A C43 H43B 108.1 . . ?
O35 C44 C45 120.3(14) . . ?
O35 C44 H44A 107.2 . . ?
C45 C44 H44A 107.2 . . ?
O35 C44 H44B 107.2 . . ?
C45 C44 H44B 107.2 . . ?
H44A C44 H44B 106.9 . . ?
C44 C45 C46 110.2(16) . . ?
C44 C45 H45A 109.6 . . ?
C46 C45 H45A 109.6 . . ?
C44 C45 H45B 109.6 . . ?
C46 C45 H45B 109.6 . . ?
H45A C45 H45B 108.1 . . ?
O36 C46 C45 115.4(15) . . ?
O36 C46 H46A 108.4 . . ?
C45 C46 H46A 108.4 . . ?
O36 C46 H46B 108.4 . . ?
C45 C46 H46B 108.4 . . ?
H46A C46 H46B 107.5 . . ?
O37 C47 O38 129.5(19) . . ?
O37 C47 C48 117(2) . . ?
O38 C47 C48 113.2(18) . . ?
C47 C48 H48A 109.5 . . ?
C47 C48 H48B 109.5 . . ?
H48A C48 H48B 109.5 . . ?
C47 C48 H48C 109.5 . . ?
H48A C48 H48C 109.5 . . ?
H48B C48 H48C 109.5 . . ?
O40 C49 O39 122.1(18) . . ?
O40 C49 C50 123.6(19) . . ?
O39 C49 C50 114.2(17) . . ?
C49 C50 H50A 109.5 . . ?
C49 C50 H50B 109.5 . . ?
H50A C50 H50B 109.5 . . ?
C49 C50 H50C 109.5 . . ?
H50A C50 H50C 109.5 . . ?
H50B C50 H50C 109.5 . . ?
O41 C51 C52 113.6(14) . . ?
O41 C51 H51A 108.8 . . ?
C52 C51 H51A 108.8 . . ?
O41 C51 H51B 108.8 . . ?
C52 C51 H51B 108.8 . . ?
H51A C51 H51B 107.7 . . ?
C53 C52 C51 109.7(16) . . ?
C53 C52 H52A 109.7 . . ?
C51 C52 H52A 109.7 . . ?
C53 C52 H52B 109.7 . . ?
C51 C52 H52B 109.7 . . ?
H52A C52 H52B 108.2 . . ?
O42 C53 C52 112.4(15) . . ?
O42 C53 H53A 109.1 . . ?
C52 C53 H53A 109.1 . . ?
O42 C53 H53B 109.1 . . ?
C52 C53 H53B 109.1 . . ?
H53A C53 H53B 107.9 . . ?
O43 C54 C55 114.1(15) . . ?
O43 C54 H54A 108.7 . . ?
C55 C54 H54A 108.7 . . ?
O43 C54 H54B 108.7 . . ?
C55 C54 H54B 108.7 . . ?
H54A C54 H54B 107.6 . . ?
C54 C55 C56 115.3(17) . . ?
C54 C55 H55A 108.4 . . ?
C56 C55 H55A 108.4 . . ?
C54 C55 H55B 108.4 . . ?
C56 C55 H55B 108.4 . . ?
H55A C55 H55B 107.5 . . ?
O44 C56 C55 110.3(15) . . ?
O44 C56 H56A 109.6 . . ?
C55 C56 H56A 109.6 . . ?
O44 C56 H56B 109.6 . . ?
C55 C56 H56B 109.6 . . ?
H56A C56 H56B 108.1 . . ?
O45 C57 O46 120(2) . . ?
O45 C57 C58 121(2) . . ?
O46 C57 C58 119(2) . . ?
C57 C58 H58A 109.5 . . ?
C57 C58 H58B 109.5 . . ?
H58A C58 H58B 109.5 . . ?
C57 C58 H58C 109.5 . . ?
H58A C58 H58C 109.5 . . ?
H58B C58 H58C 109.5 . . ?
O48 C59 O47 119(2) . . ?
O48 C59 C60 130(2) . . ?
O47 C59 C60 110(2) . . ?
C59 C60 H60A 109.5 . . ?
C59 C60 H60B 109.5 . . ?
H60A C60 H60B 109.5 . . ?
C59 C60 H60C 109.5 . . ?
H60A C60 H60C 109.5 . . ?
H60B C60 H60C 109.5 . . ?
C62 C61 O49 127(2) . . ?
C62 C61 H61A 105.6 . . ?
O49 C61 H61A 105.6 . . ?
C62 C61 H61B 105.6 . . ?
O49 C61 H61B 105.6 . . ?
H61A C61 H61B 106.1 . . ?
C61 C62 C63 127(3) . . ?
C61 C62 H62A 105.4 . . ?
C63 C62 H62A 105.4 . . ?
C61 C62 H62B 105.4 . . ?
C63 C62 H62B 105.4 . . ?
H62A C62 H62B 106.0 . . ?
O50 C63 C62 101.7(19) . . ?
O50 C63 H63A 111.4 . . ?
C62 C63 H63A 111.4 . . ?
O50 C63 H63B 111.4 . . ?
C62 C63 H63B 111.4 . . ?
H63A C63 H63B 109.3 . . ?
O51 C64 C65 102.5(19) . . ?
O51 C64 H64A 111.3 . . ?
C65 C64 H64A 111.3 . . ?
O51 C64 H64B 111.3 . . ?
C65 C64 H64B 111.3 . . ?
H64A C64 H64B 109.2 . . ?
C66 C65 C64 121(2) . . ?
C66 C65 H65A 107.0 . . ?
C64 C65 H65A 107.0 . . ?
C66 C65 H65B 107.0 . . ?
C64 C65 H65B 107.0 . . ?
H65A C65 H65B 106.8 . . ?
O52 C66 C65 126(2) . . ?
O52 C66 H66A 105.8 . . ?
C65 C66 H66A 105.8 . . ?
O52 C66 H66B 105.8 . . ?
C65 C66 H66B 105.8 . . ?
H66A C66 H66B 106.2 . . ?
O54 C67 O53 135(2) . . ?
O54 C67 C68 116(2) . . ?
O53 C67 C68 109(2) . . ?
C67 C68 H68A 109.5 . . ?
C67 C68 H68B 109.5 . . ?
H68A C68 H68B 109.5 . . ?
C67 C68 H68C 109.5 . . ?
H68A C68 H68C 109.5 . . ?
H68B C68 H68C 109.5 . . ?
O55 C69 O56 124(2) . . ?
O55 C69 C70 123(2) . . ?
O56 C69 C70 113(2) . . ?
C69 C70 H70A 109.5 . . ?
C69 C70 H70B 109.5 . . ?
H70A C70 H70B 109.5 . . ?
C69 C70 H70C 109.5 . . ?
H70A C70 H70C 109.5 . . ?
H70B C70 H70C 109.5 . . ?
C72 C71 O57 111.7(17) . . ?
C72 C71 H71A 109.3 . . ?
O57 C71 H71A 109.3 . . ?
C72 C71 H71B 109.3 . . ?
O57 C71 H71B 109.3 . . ?
H71A C71 H71B 108.0 . . ?
C71 C72 C73 116.8(19) . . ?
C71 C72 H72A 108.1 . . ?
C73 C72 H72A 108.1 . . ?
C71 C72 H72B 108.1 . . ?
C73 C72 H72B 108.1 . . ?
H72A C72 H72B 107.3 . . ?
O58 C73 C72 111.5(16) . . ?
O58 C73 H73A 109.3 . . ?
C72 C73 H73A 109.3 . . ?
O58 C73 H73B 109.3 . . ?
C72 C73 H73B 109.3 . . ?
H73A C73 H73B 108.0 . . ?
O59 C74 C75 111.6(17) . . ?
O59 C74 H74A 109.3 . . ?
C75 C74 H74A 109.3 . . ?
O59 C74 H74B 109.3 . . ?
C75 C74 H74B 109.3 . . ?
H74A C74 H74B 108.0 . . ?
C76 C75 C74 116(2) . . ?
C76 C75 H75A 108.3 . . ?
C74 C75 H75A 108.3 . . ?
C76 C75 H75B 108.3 . . ?
C74 C75 H75B 108.3 . . ?
H75A C75 H75B 107.4 . . ?
C75 C76 O60 124(2) . . ?
C75 C76 H76A 106.3 . . ?
O60 C76 H76A 106.3 . . ?
C75 C76 H76B 106.3 . . ?
O60 C76 H76B 106.3 . . ?
H76A C76 H76B 106.4 . . ?
O62 C77 O61 129(3) . . ?
O62 C77 C78 124(3) . . ?
O61 C77 C78 106(2) . . ?
C77 C78 H78A 109.5 . . ?
C77 C78 H78B 109.5 . . ?
H78A C78 H78B 109.5 . . ?
C77 C78 H78C 109.5 . . ?
H78A C78 H78C 109.5 . . ?
H78B C78 H78C 109.5 . . ?
O64 C79 O63 141(2) . . ?
O64 C79 C80 113(2) . . ?
O63 C79 C80 105.7(19) . . ?
C79 C80 H80A 109.5 . . ?
C79 C80 H80B 109.5 . . ?
H80A C80 H80B 109.5 . . ?
C79 C80 H80C 109.5 . . ?
H80A C80 H80C 109.5 . . ?
H80B C80 H80C 109.5 . . ?
C82 C81 O65 112(2) . . ?
C82 C81 H81A 109.2 . . ?
O65 C81 H81A 109.2 . . ?
C82 C81 H81B 109.2 . . ?
O65 C81 H81B 109.2 . . ?
H81A C81 H81B 107.9 . . ?
C83 C82 C81 119(2) . . ?
C83 C82 H82A 107.6 . . ?
C81 C82 H82A 107.6 . . ?
C83 C82 H82B 107.6 . . ?
C81 C82 H82B 107.6 . . ?
H82A C82 H82B 107.0 . . ?
C82 C83 O66 115.6(19) . . ?
C82 C83 H83A 108.4 . . ?
O66 C83 H83A 108.4 . . ?
C82 C83 H83B 108.4 . . ?
O66 C83 H83B 108.4 . . ?
H83A C83 H83B 107.4 . . ?
C85 C84 O67 112(2) . . ?
C85 C84 H84A 109.3 . . ?
O67 C84 H84A 109.3 . . ?
C85 C84 H84B 109.3 . . ?
O67 C84 H84B 109.3 . . ?
H84A C84 H84B 108.0 . . ?
C84 C85 C86 141(3) . . ?
C84 C85 H85A 101.9 . . ?
C86 C85 H85A 101.9 . . ?
C84 C85 H85B 101.9 . . ?
C86 C85 H85B 101.9 . . ?
H85A C85 H85B 104.7 . . ?
C85 C86 O68 110(2) . . ?
C85 C86 H86A 109.8 . . ?
O68 C86 H86A 109.8 . . ?
C85 C86 H86B 109.8 . . ?
O68 C86 H86B 109.8 . . ?
H86A C86 H86B 108.2 . . ?
O69 C87 O70 142(2) . . ?
O69 C87 C88 112.2(19) . . ?
O70 C87 C88 105.3(18) . . ?
C87 C88 H88A 109.5 . . ?
C87 C88 H88B 109.5 . . ?
H88A C88 H88B 109.5 . . ?
C87 C88 H88C 109.5 . . ?
H88A C88 H88C 109.5 . . ?
H88B C88 H88C 109.5 . . ?
O72 C89 O71 142(2) . . ?
O72 C89 C90 117(2) . . ?
O71 C89 C90 100.7(19) . . ?
C89 C90 H90A 109.5 . . ?
C89 C90 H90B 109.5 . . ?
H90A C90 H90B 109.5 . . ?
C89 C90 H90C 109.5 . . ?
H90A C90 H90C 109.5 . . ?
H90B C90 H90C 109.5 . . ?
O73 C91 C92 114.0(17) . . ?
O73 C91 H91A 108.8 . . ?
C92 C91 H91A 108.8 . . ?
O73 C91 H91B 108.8 . . ?
C92 C91 H91B 108.8 . . ?
H91A C91 H91B 107.7 . . ?
C93 C92 C91 104.8(18) . . ?
C93 C92 H92A 110.8 . . ?
C91 C92 H92A 110.8 . . ?
C93 C92 H92B 110.8 . . ?
C91 C92 H92B 110.8 . . ?
H92A C92 H92B 108.9 . . ?
O74 C93 C92 111.6(17) . . ?
O74 C93 H93A 109.3 . . ?
C92 C93 H93A 109.3 . . ?
O74 C93 H93B 109.3 . . ?
C92 C93 H93B 109.3 . . ?
H93A C93 H93B 108.0 . . ?
C95 C94 O75 109.9(17) . . ?
C95 C94 H94A 109.7 . . ?
O75 C94 H94A 109.7 . . ?
C95 C94 H94B 109.7 . . ?
O75 C94 H94B 109.7 . . ?
H94A C94 H94B 108.2 . . ?
C96 C95 C94 115.8(19) . . ?
C96 C95 H95A 108.3 . . ?
C94 C95 H95A 108.3 . . ?
C96 C95 H95B 108.3 . . ?
C94 C95 H95B 108.3 . . ?
H95A C95 H95B 107.4 . . ?
C95 C96 O76 114.2(16) . . ?
C95 C96 H96A 108.7 . . ?
O76 C96 H96A 108.7 . . ?
C95 C96 H96B 108.7 . . ?
O76 C96 H96B 108.7 . . ?
H96A C96 H96B 107.6 . . ?
O77 C97 O78 128.1(19) . . ?
O77 C97 C98 127.9(19) . . ?
O78 C97 C98 102.5(17) . . ?
C97 C98 H98A 109.5 . . ?
C97 C98 H98B 109.5 . . ?
H98A C98 H98B 109.5 . . ?
C97 C98 H98C 109.5 . . ?
H98A C98 H98C 109.5 . . ?
H98B C98 H98C 109.5 . . ?
O79 C99 O80 115(2) . . ?
O79 C99 C100 127(2) . . ?
O80 C99 C100 118(2) . . ?
C99 C100 H10D 109.5 . . ?
C99 C100 H10E 109.5 . . ?
H10D C100 H10E 109.5 . . ?
C99 C100 H10F 109.5 . . ?
H10D C100 H10F 109.5 . . ?
H10E C100 H10F 109.5 . . ?

loop_
_geom_bond_atom_site_label_1
_geom_bond_atom_site_label_2
_geom_bond_distance
_geom_bond_site_symmetry_2
_geom_bond_publ_flag
Ga1 O3 1.883(12) . ?
Ga1 O2 1.898(13) . ?
Ga1 O4 1.912(11) . ?
Ga1 O1 1.938(13) . ?
Ga1 O7 2.058(13) . ?
Ga1 O6 2.076(13) . ?
Ga1 Ga20 2.924(3) . ?
Ga1 Ga2 2.928(3) . ?
Ga2 O2 1.919(13) . ?
Ga2 O9 1.945(10) . ?
Ga2 O4 1.961(10) . ?
Ga2 O11 1.979(10) . ?
Ga2 O8 1.986(11) . ?
Ga2 O13 1.989(12) . ?
Ga2 Ga3 2.941(3) . ?
Ga3 O12 1.907(10) . ?
Ga3 O9 1.919(10) . ?
Ga3 O15 1.973(10) . ?
Ga3 O11 1.986(10) . ?
Ga3 O10 1.997(10) . ?
Ga3 O14 2.039(10) . ?
Ga3 Ga4 2.939(3) . ?
Ga4 O19 1.955(11) . ?
Ga4 O17 1.967(11) . ?
Ga4 O21 1.979(10) . ?
Ga4 O12 1.994(10) . ?
Ga4 O10 1.997(10) . ?
Ga4 O16 2.016(11) . ?
Ga4 Ga5 2.917(3) . ?
Ga5 O19 1.865(11) . ?
Ga5 O17 1.892(12) . ?
Ga5 O20 1.929(11) . ?
Ga5 O18 1.937(11) . ?
Ga5 O23 1.989(12) . ?
Ga5 O22 2.050(11) . ?
Ga5 Ga6 2.902(3) . ?
Ga6 O18 1.912(11) . ?
Ga6 O27 1.949(10) . ?
Ga6 O20 1.984(11) . ?
Ga6 O25 1.988(11) . ?
Ga6 O24 1.997(12) . ?
Ga6 O29 2.046(13) . ?
Ga6 Ga7 2.947(3) . ?
Ga7 O26 1.874(11) . ?
Ga7 O27 1.916(10) . ?
Ga7 O25 1.977(11) . ?
Ga7 O28 1.988(11) . ?
Ga7 O31 2.030(11) . ?
Ga7 O30 2.063(12) . ?
Ga7 Ga8 2.931(3) . ?
Ga8 O35 1.887(11) . ?
Ga8 O28 1.961(12) . ?
Ga8 O26 1.972(11) . ?
Ga8 O39 1.982(11) . ?
Ga8 O33 1.989(10) . ?
Ga8 O32 2.015(11) . ?
Ga8 Ga9 2.921(3) . ?
Ga9 O35 1.892(11) . ?
Ga9 O34 1.906(11) . ?
Ga9 O36 1.910(10) . ?
Ga9 O33 1.910(11) . ?
Ga9 O40 1.960(11) . ?
Ga9 O37 2.063(11) . ?
Ga9 Ga10 2.912(3) . ?
Ga10 O36 1.932(10) . ?
Ga10 O43 1.940(12) . ?
Ga10 O34 1.952(11) . ?
Ga10 O41 1.961(12) . ?
Ga10 O38 1.969(12) . ?
Ga10 O45 1.994(13) . ?
Ga10 Ga11 2.950(3) . ?
Ga11 O42 1.898(12) . ?
Ga11 O43 1.942(12) . ?
Ga11 O44 1.971(12) . ?
Ga11 O41 1.972(12) . ?
Ga11 O47 1.997(14) . ?
Ga11 O46 2.026(14) . ?
Ga11 Ga12 2.936(3) . ?
Ga12 O49 1.875(13) . ?
Ga12 O44 1.948(12) . ?
Ga12 O55 1.948(13) . ?
Ga12 O42 1.962(12) . ?
Ga12 O48 1.972(15) . ?
Ga12 O51 1.998(13) . ?
Ga12 Ga13 2.908(4) . ?
Ga13 O50 1.880(13) . ?
Ga13 O51 1.901(14) . ?
Ga13 O49 1.915(12) . ?
Ga13 O52 1.935(13) . ?
Ga13 O56 2.050(15) . ?
Ga13 O53 2.066(14) . ?
Ga13 Ga14 2.950(4) . ?
Ga14 O57 1.895(14) . ?
Ga14 O59 1.934(13) . ?
Ga14 O52 1.966(14) . ?
Ga14 O54 1.980(14) . ?
Ga14 O50 2.021(12) . ?
Ga14 O61 2.039(16) . ?
Ga14 Ga15 2.929(4) . ?
Ga15 O58 1.934(14) . ?
Ga15 O60 1.946(13) . ?
Ga15 O59 1.989(14) . ?
Ga15 O57 1.995(13) . ?
Ga15 O62 2.033(14) . ?
Ga15 O63 2.094(14) . ?
Ga15 Ga16 2.917(5) . ?
Ga16 O60 1.887(14) . ?
Ga16 O58 1.902(13) . ?
Ga16 O67 1.917(16) . ?
Ga16 O69 1.954(15) . ?
Ga16 O65 1.983(15) . ?
Ga16 O64 2.076(15) . ?
Ga16 Ga17 2.918(5) . ?
Ga17 O67 1.862(16) . ?
Ga17 O66 1.891(13) . ?
Ga17 O65 1.896(15) . ?
Ga17 O68 1.923(16) . ?
Ga17 O70 2.109(14) . ?
Ga17 O71 2.149(15) . ?
Ga17 Ga18 2.928(5) . ?
Ga18 O73 1.923(14) . ?
Ga18 O75 1.956(13) . ?
Ga18 O77 1.964(15) . ?
Ga18 O68 1.967(15) . ?
Ga18 O66 1.967(13) . ?
Ga18 O72 1.982(15) . ?
Ga18 Ga19 2.944(4) . ?
Ga19 O73 1.888(14) . ?
Ga19 O76 1.895(13) . ?
Ga19 O75 1.902(13) . ?
Ga19 O79 1.958(14) . ?
Ga19 O74 1.984(12) . ?
Ga19 O78 2.059(13) . ?
Ga19 Ga20 2.925(3) . ?
Ga20 O3 1.965(12) . ?
Ga20 O76 1.972(13) . ?
Ga20 O74 1.978(13) . ?
Ga20 O1 1.986(13) . ?
Ga20 O5 1.988(13) . ?
Ga20 O80 2.032(14) . ?
O1 C1 1.50(2) . ?
O2 C3 1.33(2) . ?
O3 C4 1.297(17) . ?
O4 C6 1.452(16) . ?
O5 C7 1.31(2) . ?
O6 C7 1.24(2) . ?
O7 C9 1.288(19) . ?
O8 C9 1.219(19) . ?
O9 C11 1.439(15) . ?
O10 C13 1.369(15) . ?
O11 C14 1.444(17) . ?
O12 C16 1.443(17) . ?
O13 C17 1.306(19) . ?
O14 C17 1.207(18) . ?
O15 C19 1.250(17) . ?
O16 C19 1.263(17) . ?
O17 C21 1.385(19) . ?
O18 C23 1.439(18) . ?
O19 C24 1.467(19) . ?
O20 C26 1.26(2) . ?
O21 C27 1.331(17) . ?
O22 C27 1.194(16) . ?
O23 C29 1.18(2) . ?
O24 C29 1.36(2) . ?
O25 C31 1.375(16) . ?
O26 C33 1.466(16) . ?
O27 C34 1.431(17) . ?
O28 C36 1.419(16) . ?
O29 C37 1.16(2) . ?
O30 C37 1.35(2) . ?
O31 C39 1.291(18) . ?
O32 C39 1.224(17) . ?
O33 C41 1.415(18) . ?
O34 C43 1.448(18) . ?
O35 C44 1.393(16) . ?
O36 C46 1.489(18) . ?
O37 C47 1.26(2) . ?
O38 C47 1.36(2) . ?
O39 C49 1.32(2) . ?
O40 C49 1.273(19) . ?
O41 C51 1.429(17) . ?
O42 C53 1.420(18) . ?
O43 C54 1.466(18) . ?
O44 C56 1.438(19) . ?
O45 C57 1.27(2) . ?
O46 C57 1.30(2) . ?
O47 C59 1.43(2) . ?
O48 C59 1.17(2) . ?
O49 C61 1.43(2) . ?
O50 C63 1.45(2) . ?
O51 C64 1.47(2) . ?
O52 C66 1.26(2) . ?
O53 C67 1.31(2) . ?
O54 C67 1.20(2) . ?
O55 C69 1.23(2) . ?
O56 C69 1.32(2) . ?
O57 C71 1.46(2) . ?
O58 C73 1.48(2) . ?
O59 C74 1.50(2) . ?
O60 C76 1.50(2) . ?
O61 C77 1.31(2) . ?
O62 C77 1.11(2) . ?
O63 C79 1.22(2) . ?
O64 C79 1.17(2) . ?
O65 C81 1.46(2) . ?
O66 C83 1.49(2) . ?
O67 C84 1.52(3) . ?
O68 C86 1.51(3) . ?
O69 C87 1.17(2) . ?
O70 C87 1.22(2) . ?
O71 C89 1.33(2) . ?
O72 C89 1.17(2) . ?
O73 C91 1.47(2) . ?
O74 C93 1.387(19) . ?
O75 C94 1.52(2) . ?
O76 C96 1.501(18) . ?
O77 C97 1.195(19) . ?
O78 C97 1.325(19) . ?
O79 C99 1.30(2) . ?
O80 C99 1.37(2) . ?
C1 C2 1.43(3) . ?
C1 H1A 0.9900 . ?
C1 H1B 0.9900 . ?
C2 C3 1.59(2) . ?
C2 H2A 0.9900 . ?
C2 H2B 0.9900 . ?
C3 H3A 0.9900 . ?
C3 H3B 0.9900 . ?
C4 C5 1.54(2) . ?
C4 H4A 0.9900 . ?
C4 H4B 0.9900 . ?
C5 C6 1.54(2) . ?
C5 H5A 0.9900 . ?
C5 H5B 0.9900 . ?
C6 H6A 0.9900 . ?
C6 H6B 0.9900 . ?
C7 C8 1.49(2) . ?
C8 H8A 0.9800 . ?
C8 H8B 0.9800 . ?
C8 H8C 0.9800 . ?
C9 C10 1.53(2) . ?
C10 H10A 0.9800 . ?
C10 H10B 0.9800 . ?
C10 H10C 0.9800 . ?
C11 C12 1.545(19) . ?
C11 H11A 0.9900 . ?
C11 H11B 0.9900 . ?
C12 C13 1.485(19) . ?
C12 H12A 0.9900 . ?
C12 H12B 0.9900 . ?
C13 H13A 0.9900 . ?
C13 H13B 0.9900 . ?
C14 C15 1.55(2) . ?
C14 H14A 0.9900 . ?
C14 H14B 0.9900 . ?
C15 C16 1.493(19) . ?
C15 H15A 0.9900 . ?
C15 H15B 0.9900 . ?
C16 H16A 0.9900 . ?
C16 H16B 0.9900 . ?
C17 C18 1.43(2) . ?
C18 H18A 0.9800 . ?
C18 H18B 0.9800 . ?
C18 H18C 0.9800 . ?
C19 C20 1.462(19) . ?
C20 H20A 0.9800 . ?
C20 H20B 0.9800 . ?
C20 H20C 0.9800 . ?
C21 C22 1.39(3) . ?
C21 H21A 0.9900 . ?
C21 H21B 0.9900 . ?
C22 C23 1.42(2) . ?
C22 H22A 0.9900 . ?
C22 H22B 0.9900 . ?
C23 H23A 0.9900 . ?
C23 H23B 0.9900 . ?
C24 C25 1.48(2) . ?
C24 H24A 0.9900 . ?
C24 H24B 0.9900 . ?
C25 C26 1.53(2) . ?
C25 H25A 0.9900 . ?
C25 H25B 0.9900 . ?
C26 H26A 0.9900 . ?
C26 H26B 0.9900 . ?
C27 C28 1.455(19) . ?
C28 H28A 0.9800 . ?
C28 H28B 0.9800 . ?
C28 H28C 0.9800 . ?
C29 C30 1.53(2) . ?
C30 H30A 0.9800 . ?
C30 H30B 0.9800 . ?
C30 H30C 0.9800 . ?
C31 C32 1.51(2) . ?
C31 H31A 0.9900 . ?
C31 H31B 0.9900 . ?
C32 C33 1.484(19) . ?
C32 H32A 0.9900 . ?
C32 H32B 0.9900 . ?
C33 H33A 0.9900 . ?
C33 H33B 0.9900 . ?
C34 C35 1.51(2) . ?
C34 H34A 0.9900 . ?
C34 H34B 0.9900 . ?
C35 C36 1.55(2) . ?
C35 H35A 0.9900 . ?
C35 H35B 0.9900 . ?
C36 H36A 0.9900 . ?
C36 H36B 0.9900 . ?
C37 C38 1.58(3) . ?
C38 H38A 0.9800 . ?
C38 H38B 0.9800 . ?
C38 H38C 0.9800 . ?
C39 C40 1.46(2) . ?
C40 H40A 0.9800 . ?
C40 H40B 0.9800 . ?
C40 H40C 0.9800 . ?
C41 C42 1.44(3) . ?
C41 H41A 0.9900 . ?
C41 H41B 0.9900 . ?
C42 C43 1.52(3) . ?
C42 H42A 0.9900 . ?
C42 H42B 0.9900 . ?
C43 H43A 0.9900 . ?
C43 H43B 0.9900 . ?
C44 C45 1.49(2) . ?
C44 H44A 0.9900 . ?
C44 H44B 0.9900 . ?
C45 C46 1.52(2) . ?
C45 H45A 0.9900 . ?
C45 H45B 0.9900 . ?
C46 H46A 0.9900 . ?
C46 H46B 0.9900 . ?
C47 C48 1.46(2) . ?
C48 H48A 0.9800 . ?
C48 H48B 0.9800 . ?
C48 H48C 0.9800 . ?
C49 C50 1.50(2) . ?
C50 H50A 0.9800 . ?
C50 H50B 0.9800 . ?
C50 H50C 0.9800 . ?
C51 C52 1.56(2) . ?
C51 H51A 0.9900 . ?
C51 H51B 0.9900 . ?
C52 C53 1.54(2) . ?
C52 H52A 0.9900 . ?
C52 H52B 0.9900 . ?
C53 H53A 0.9900 . ?
C53 H53B 0.9900 . ?
C54 C55 1.53(2) . ?
C54 H54A 0.9900 . ?
C54 H54B 0.9900 . ?
C55 C56 1.54(2) . ?
C55 H55A 0.9900 . ?
C55 H55B 0.9900 . ?
C56 H56A 0.9900 . ?
C56 H56B 0.9900 . ?
C57 C58 1.35(3) . ?
C58 H58A 0.9800 . ?
C58 H58B 0.9800 . ?
C58 H58C 0.9800 . ?
C59 C60 1.48(3) . ?
C60 H60A 0.9800 . ?
C60 H60B 0.9800 . ?
C60 H60C 0.9800 . ?
C61 C62 1.37(3) . ?
C61 H61A 0.9900 . ?
C61 H61B 0.9900 . ?
C62 C63 1.63(3) . ?
C62 H62A 0.9900 . ?
C62 H62B 0.9900 . ?
C63 H63A 0.9900 . ?
C63 H63B 0.9900 . ?
C64 C65 1.59(3) . ?
C64 H64A 0.9900 . ?
C64 H64B 0.9900 . ?
C65 C66 1.39(3) . ?
C65 H65A 0.9900 . ?
C65 H65B 0.9900 . ?
C66 H66A 0.9900 . ?
C66 H66B 0.9900 . ?
C67 C68 1.64(3) . ?
C68 H68A 0.9800 . ?
C68 H68B 0.9800 . ?
C68 H68C 0.9800 . ?
C69 C70 1.57(3) . ?
C70 H70A 0.9800 . ?
C70 H70B 0.9800 . ?
C70 H70C 0.9800 . ?
C71 C72 1.46(2) . ?
C71 H71A 0.9900 . ?
C71 H71B 0.9900 . ?
C72 C73 1.49(2) . ?
C72 H72A 0.9900 . ?
C72 H72B 0.9900 . ?
C73 H73A 0.9900 . ?
C73 H73B 0.9900 . ?
C74 C75 1.55(2) . ?
C74 H74A 0.9900 . ?
C74 H74B 0.9900 . ?
C75 C76 1.36(2) . ?
C75 H75A 0.9900 . ?
C75 H75B 0.9900 . ?
C76 H76A 0.9900 . ?
C76 H76B 0.9900 . ?
C77 C78 1.58(3) . ?
C78 H78A 0.9800 . ?
C78 H78B 0.9800 . ?
C78 H78C 0.9800 . ?
C79 C80 1.60(2) . ?
C80 H80A 0.9800 . ?
C80 H80B 0.9800 . ?
C80 H80C 0.9800 . ?
C81 C82 1.44(3) . ?
C81 H81A 0.9900 . ?
C81 H81B 0.9900 . ?
C82 C83 1.42(2) . ?
C82 H82A 0.9900 . ?
C82 H82B 0.9900 . ?
C83 H83A 0.9900 . ?
C83 H83B 0.9900 . ?
C84 C85 1.39(3) . ?
C84 H84A 0.9900 . ?
C84 H84B 0.9900 . ?
C85 C86 1.51(3) . ?
C85 H85A 0.9900 . ?
C85 H85B 0.9900 . ?
C86 H86A 0.9900 . ?
C86 H86B 0.9900 . ?
C87 C88 1.65(2) . ?
C88 H88A 0.9800 . ?
C88 H88B 0.9800 . ?
C88 H88C 0.9800 . ?
C89 C90 1.64(3) . ?
C90 H90A 0.9800 . ?
C90 H90B 0.9800 . ?
C90 H90C 0.9800 . ?
C91 C92 1.56(2) . ?
C91 H91A 0.9900 . ?
C91 H91B 0.9900 . ?
C92 C93 1.53(2) . ?
C92 H92A 0.9900 . ?
C92 H92B 0.9900 . ?
C93 H93A 0.9900 . ?
C93 H93B 0.9900 . ?
C94 C95 1.46(2) . ?
C94 H94A 0.9900 . ?
C94 H94B 0.9900 . ?
C95 C96 1.43(2) . ?
C95 H95A 0.9900 . ?
C95 H95B 0.9900 . ?
C96 H96A 0.9900 . ?
C96 H96B 0.9900 . ?
C97 C98 1.58(2) . ?
C98 H98A 0.9800 . ?
C98 H98B 0.9800 . ?
C98 H98C 0.9800 . ?
C99 C100 1.45(2) . ?
C100 H10D 0.9800 . ?
C100 H10E 0.9800 . ?
C100 H10F 0.9800 . ?
